data_4103054
loop_
_publ_author_name
'Georgios Karotsis'
'Stuart Kennedy'
'Simon J. Teat'
'Christine M. Beavers'
'Drew A. Fowler'
'Juan J. Morales'
'Marco Evangelisti'
'Scott J. Dalgarno'
'Euan K. Brechin'

_publ_section_title
;
 [MnIII4LnIII4] Calix[4]arene Clusters as Enhanced Magnetic Coolers and
 Molecular Magnets
;
_journal_name_full 'Journal of the American Chemical Society'
_journal_page_first 12983
_journal_page_last 12990
_journal_paper_doi 10.1021/ja104848m
_journal_volume 132
_journal_year 2010
_chemical_formula_sum 'C130 H140 Dy4 Mn4 N8 O40'
_chemical_formula_weight 3324.26
_chemical_name_common GK2748
_chemical_name_systematic
;
 ?
;
_space_group_IT_number 2
_symmetry_cell_setting triclinic
_symmetry_space_group_name_Hall '-P 1'
_symmetry_space_group_name_H-M 'P -1'
_atom_sites_solution_hydrogens geom
_atom_sites_solution_primary direct
_atom_sites_solution_secondary difmap
_audit_creation_method SHELXL-97
_cell_angle_alpha 102.752(2)
_cell_angle_beta 104.586(2)
_cell_angle_gamma 96.203(2)
_cell_formula_units_Z 2
_cell_length_a 17.805(2)
_cell_length_b 19.781(2)
_cell_length_c 23.563(3)
_cell_measurement_temperature 100(2)
_cell_volume 7714.7(15)
_computing_cell_refinement 'Bruker SAINTv7.3a'
_computing_data_collection 'Bruker Apex 2'
_computing_data_reduction 'Bruker SAINTv7.3a'
_computing_molecular_graphics 'XSeed (Barbour, 2001)'
_computing_publication_material 'local program'
_computing_structure_refinement 'SHELXL-97 (Sheldrick, 1997)'
_computing_structure_solution 'SHELXS-97 (Sheldrick, 1990)'
_diffrn_ambient_temperature 100(2)
_diffrn_measured_fraction_theta_full 0.995
_diffrn_measured_fraction_theta_max 0.995
_diffrn_measurement_device_type 'Bruker Apex II CCD Diffractometer'
_diffrn_measurement_method '\w rotation with narrow frames'
_diffrn_radiation_monochromator 'silicon 111'
_diffrn_radiation_source 'Advanced Light Source station 11.3.1'
_diffrn_radiation_type synchrotron
_diffrn_radiation_wavelength 0.77490
_diffrn_reflns_av_R_equivalents 0.0609
_diffrn_reflns_av_sigmaI/netI 0.0742
_diffrn_reflns_limit_h_max 19
_diffrn_reflns_limit_h_min -19
_diffrn_reflns_limit_k_max 21
_diffrn_reflns_limit_k_min -22
_diffrn_reflns_limit_l_max 26
_diffrn_reflns_limit_l_min -26
_diffrn_reflns_number 64375
_diffrn_reflns_theta_full 25.56
_diffrn_reflns_theta_max 25.56
_diffrn_reflns_theta_min 2.93
_exptl_absorpt_coefficient_mu 2.877
_exptl_absorpt_correction_T_max 0.9447
_exptl_absorpt_correction_T_min 0.5969
_exptl_absorpt_correction_type multi-scan
_exptl_absorpt_process_details Bruker-SADABS
_exptl_crystal_colour Purple
_exptl_crystal_density_diffrn 1.431
_exptl_crystal_density_method 'not measured'
_exptl_crystal_description Plate
_exptl_crystal_F_000 3320
_exptl_crystal_size_max 0.20
_exptl_crystal_size_mid 0.06
_exptl_crystal_size_min 0.02
_refine_diff_density_max 1.931
_refine_diff_density_min -1.680
_refine_diff_density_rms 0.135
_refine_ls_extinction_method none
_refine_ls_goodness_of_fit_ref 0.921
_refine_ls_hydrogen_treatment constr
_refine_ls_matrix_type fullcycle
_refine_ls_number_parameters 1764
_refine_ls_number_reflns 22184
_refine_ls_number_restraints 147
_refine_ls_restrained_S_all 0.923
_refine_ls_R_factor_all 0.0776
_refine_ls_R_factor_gt 0.0511
_refine_ls_shift/su_max 0.008
_refine_ls_shift/su_mean 0.001
_refine_ls_structure_factor_coef Fsqd
_refine_ls_weighting_details 'calc w=1/[\s^2^(Fo^2^)+(0.0831P)^2^+0.0000P] where P=(Fo^2^+2Fc^2^)/3'
_refine_ls_weighting_scheme calc
_refine_ls_wR_factor_gt 0.1219
_refine_ls_wR_factor_ref 0.1313
_reflns_number_gt 15071
_reflns_number_total 22184
_reflns_threshold_expression >2sigma(I)
_cod_data_source_file ja104848m_si_002.cif
_cod_data_source_block GK2748
_cod_original_cell_volume 7714.9(15)
_cod_database_code 4103054

loop_
_symmetry_equiv_pos_as_xyz
'x, y, z'
'-x, -y, -z'

loop_
_atom_site_label
_atom_site_type_symbol
_atom_site_fract_x
_atom_site_fract_y
_atom_site_fract_z
_atom_site_U_iso_or_equiv
_atom_site_adp_type
_atom_site_occupancy
_atom_site_symmetry_multiplicity
_atom_site_calc_flag
_atom_site_refinement_flags
_atom_site_disorder_assembly
_atom_site_disorder_group
Dy1 Dy 0.344597(19) 0.98001(2) 0.010035(17) 0.03030(11) Uani 1 1 d . . .
O1 O 0.0730(3) 1.4619(3) -0.3167(3) 0.0455(15) Uani 1 1 d . . .
N1 N 0.0465(5) 1.5282(4) -0.1003(4) 0.064(2) Uani 1 1 d . . .
C1 C 0.1393(6) 1.4109(5) -0.2384(4) 0.050(2) Uani 1 1 d . . .
Dy2 Dy 0.447944(19) 1.04146(2) -0.102659(17) 0.03155(11) Uani 1 1 d . . .
O2 O -0.0518(3) 1.5380(3) -0.3157(2) 0.0415(14) Uani 1 1 d . . .
N2 N -0.3966(5) 1.7539(5) -0.5155(5) 0.092(3) Uani 1 1 d DU . .
C2 C 0.1318(7) 1.3682(6) -0.2000(5) 0.063(3) Uani 1 1 d . . .
H2 H 0.1781 1.3639 -0.1714 0.076 Uiso 1 1 calc R . .
Dy3 Dy -0.08271(2) 1.55438(2) -0.416566(18) 0.03794(11) Uani 1 1 d . . .
O3 O 0.0535(3) 1.6567(3) -0.2520(2) 0.0417(14) Uani 1 1 d . . .
N3 N -0.2989(6) 1.4098(6) -0.4151(5) 0.099(3) Uani 1 1 d U . .
C3 C 0.0618(7) 1.3324(6) -0.2010(5) 0.066(3) Uani 1 1 d . . .
H3 H 0.0594 1.3036 -0.1740 0.079 Uiso 1 1 calc R . .
Dy4 Dy 0.09244(2) 1.45126(2) -0.413873(18) 0.03729(11) Uani 1 1 d . . .
O4 O 0.1761(3) 1.5825(3) -0.2520(2) 0.0438(14) Uani 1 1 d . . .
N4 N -0.0919(4) 1.4289(6) -0.5059(4) 0.066(3) Uani 1 1 d . . .
C4 C -0.0057(7) 1.3386(5) -0.2419(5) 0.060(3) Uani 1 1 d . . .
H4 H -0.0546 1.3134 -0.2428 0.072 Uiso 1 1 calc R . .
Mn5 Mn 0.24392(6) 0.96632(7) -0.14326(5) 0.0332(3) Uani 1 1 d . C .
O5 O -0.1179(3) 1.7508(3) -0.4138(2) 0.0449(15) Uani 1 1 d . . .
N5 N 0.7234(5) 1.1510(5) -0.2654(4) 0.0608(18) Uani 1 1 d U . .
C5 C -0.0047(6) 1.3811(5) -0.2824(4) 0.055(3) Uani 1 1 d . . .
Mn6 Mn 0.62802(6) 1.13598(7) -0.10733(5) 0.0337(3) Uani 1 1 d . . .
O6 O -0.1918(3) 1.6123(3) -0.4470(3) 0.0440(15) Uani 1 1 d . . .
N6 N 0.0293(4) 1.0485(4) -0.2318(3) 0.051(2) Uani 1 1 d . . .
C6 C 0.0691(6) 1.4167(5) -0.2807(4) 0.048(2) Uani 1 1 d . . .
Mn7 Mn -0.16150(7) 1.68019(7) -0.49060(6) 0.0403(3) Uani 1 1 d . . .
O7 O -0.1985(3) 1.6069(3) -0.5687(3) 0.0442(15) Uani 1 1 d . . .
N7 N 0.2816(4) 1.1744(4) 0.1217(3) 0.0465(18) Uani 1 1 d . . .
C7 C -0.0802(6) 1.3906(5) -0.3230(4) 0.051(2) Uani 1 1 d . . .
H7A H -0.1165 1.3448 -0.3390 0.061 Uiso 1 1 calc R . .
H7B H -0.0692 1.4055 -0.3580 0.061 Uiso 1 1 calc R . .
Mn8 Mn 0.06304(7) 1.56014(7) -0.28027(6) 0.0404(3) Uani 1 1 d . . .
O8 O -0.1261(3) 1.7447(3) -0.5326(3) 0.0434(14) Uani 1 1 d . . .
N8 N 0.4774(4) 1.0895(5) 0.0498(4) 0.061(2) Uani 1 1 d . . .
C8 C -0.1208(6) 1.4454(5) -0.2902(4) 0.051(2) Uani 1 1 d . . .
O9 O -0.0622(3) 1.6218(3) -0.4840(2) 0.0373(13) Uani 1 1 d . . .
C9 C -0.1766(7) 1.4227(6) -0.2626(5) 0.069(3) Uani 1 1 d . . .
H9 H -0.1907 1.3739 -0.2663 0.083 Uiso 1 1 calc R . .
O10 O -0.1192(3) 1.4832(3) -0.5201(2) 0.0378(13) Uani 1 1 d . . .
C10 C -0.2116(7) 1.4711(6) -0.2297(5) 0.081(4) Uani 1 1 d . . .
H10 H -0.2526 1.4556 -0.2140 0.097 Uiso 1 1 calc R . .
O11 O -0.1121(3) 1.3667(3) -0.5405(3) 0.0442(14) Uani 1 1 d . . .
C11 C -0.1855(6) 1.5418(6) -0.2206(5) 0.063(3) Uani 1 1 d . . .
H11 H -0.2073 1.5748 -0.1964 0.075 Uiso 1 1 calc R . .
O12 O -0.0453(3) 1.4407(3) -0.4493(2) 0.0390(13) Uani 1 1 d . . .
C12 C -0.1280(5) 1.5672(5) -0.2456(4) 0.053(2) Uani 1 1 d . . .
O13 O 0.2119(3) 1.5295(3) -0.3513(3) 0.0447(15) Uani 1 1 d . . .
C13 C -0.1008(5) 1.5163(5) -0.2843(4) 0.048(2) Uani 1 1 d . . .
O14 O 0.0542(3) 1.5602(3) -0.3772(2) 0.0412(14) Uani 1 1 d . . .
C14 C -0.1004(5) 1.6453(5) -0.2337(4) 0.050(2) Uani 1 1 d . . .
H14A H -0.1422 1.6707 -0.2237 0.060 Uiso 1 1 calc R . .
H14B H -0.0917 1.6554 -0.2710 0.060 Uiso 1 1 calc R . .
O15 O 0.0485(3) 1.3352(3) -0.4074(3) 0.0436(14) Uani 1 1 d . . .
C15 C -0.0246(5) 1.6726(5) -0.1820(4) 0.046(2) Uani 1 1 d . . .
O16 O -0.0332(3) 1.6700(3) -0.3566(3) 0.0440(14) Uani 1 1 d . . .
C16 C -0.0268(6) 1.6945(5) -0.1225(4) 0.054(2) Uani 1 1 d . . .
H16 H -0.0763 1.6925 -0.1140 0.065 Uiso 1 1 calc R . .
O17 O 0.0499(4) 1.5322(3) -0.1948(3) 0.0540(16) Uani 1 1 d . . .
C17 C 0.0424(6) 1.7194(5) -0.0747(4) 0.056(3) Uani 1 1 d . . .
H17 H 0.0401 1.7333 -0.0340 0.067 Uiso 1 1 calc R . .
O18 O -0.2832(3) 1.7090(4) -0.5046(3) 0.0661(18) Uani 1 1 d U . .
C18 C 0.1133(6) 1.7233(5) -0.0874(4) 0.050(2) Uani 1 1 d . . .
H18 H 0.1602 1.7394 -0.0546 0.060 Uiso 1 1 calc R . .
O19 O -0.1915(3) 1.4779(3) -0.4184(3) 0.0528(16) Uani 1 1 d U . .
C19 C 0.1197(5) 1.7049(5) -0.1460(4) 0.049(2) Uani 1 1 d . . .
O20 O 0.7184(3) 1.2007(3) -0.0503(2) 0.0374(13) Uani 1 1 d . . .
C20 C 0.0488(5) 1.6779(5) -0.1943(4) 0.045(2) Uani 1 1 d . . .
O21 O 0.5728(3) 1.2124(3) -0.1167(2) 0.0391(14) Uani 1 1 d . . .
C21 C 0.2007(5) 1.7081(5) -0.1583(4) 0.044(2) Uani 1 1 d . . .
H21A H 0.1949 1.7112 -0.2005 0.053 Uiso 1 1 calc R . .
H21B H 0.2366 1.7509 -0.1306 0.053 Uiso 1 1 calc R . .
O22 O 0.5318(3) 1.0705(3) -0.1613(2) 0.0388(14) Uani 1 1 d . . .
C22 C 0.2360(5) 1.6436(5) -0.1490(4) 0.046(2) Uani 1 1 d . . .
O23 O 0.6817(3) 1.0574(3) -0.0930(2) 0.0353(13) Uani 1 1 d . . .
C23 C 0.2835(6) 1.6435(5) -0.0914(4) 0.061(3) Uani 1 1 d . . .
H23 H 0.2985 1.6858 -0.0597 0.073 Uiso 1 1 calc R . .
O24 O 0.1835(3) 0.8809(3) -0.1422(2) 0.0359(13) Uani 1 1 d . . .
C24 C 0.3080(6) 1.5837(6) -0.0806(5) 0.067(3) Uani 1 1 d . . .
H24 H 0.3377 1.5837 -0.0410 0.080 Uiso 1 1 calc R . .
O25 O 0.2565(3) 0.9244(3) -0.2203(2) 0.0373(13) Uani 1 1 d . . .
C25 C 0.2899(6) 1.5229(5) -0.1272(4) 0.060(3) Uani 1 1 d . . .
H25 H 0.3097 1.4821 -0.1193 0.072 Uiso 1 1 calc R . .
O26 O 0.3146(3) 1.0512(3) -0.1416(3) 0.0400(14) Uani 1 1 d . . .
C26 C 0.2436(6) 1.5197(5) -0.1852(4) 0.054(2) Uani 1 1 d . . .
O27 O 0.2395(3) 1.0087(3) -0.0615(2) 0.0347(13) Uani 1 1 d . . .
C27 C 0.2185(5) 1.5821(5) -0.1955(4) 0.046(2) Uani 1 1 d . . .
O28 O 0.5759(3) 1.1019(3) -0.0394(2) 0.0327(12) Uani 1 1 d . . .
C28 C 0.2185(6) 1.4507(5) -0.2339(4) 0.052(2) Uani 1 1 d . . .
H28A H 0.2171 1.4603 -0.2735 0.062 Uiso 1 1 calc R . .
H28B H 0.2586 1.4205 -0.2254 0.062 Uiso 1 1 calc R . .
O29 O 0.4288(3) 1.0753(3) -0.0061(2) 0.0323(12) Uani 1 1 d . . .
C29 C -0.1631(5) 1.8597(5) -0.4121(4) 0.048(2) Uani 1 1 d . . .
O30 O 0.5256(3) 1.1471(3) 0.0724(3) 0.0401(14) Uani 1 1 d . . .
C30 C -0.2128(6) 1.9057(6) -0.3937(4) 0.064(3) Uani 1 1 d . . .
H30 H -0.2100 1.9508 -0.4016 0.077 Uiso 1 1 calc R . .
O31 O 0.4717(3) 1.0411(3) 0.0783(2) 0.0319(12) Uani 1 1 d . . .
C31 C -0.2654(7) 1.8848(7) -0.3644(5) 0.078(4) Uani 1 1 d . . .
H31 H -0.3011 1.9146 -0.3545 0.093 Uiso 1 1 calc R . .
O32 O 0.2677(3) 0.8669(3) -0.0378(2) 0.0371(13) Uani 1 1 d . . .
C32 C -0.2673(6) 1.8214(6) -0.3490(5) 0.064(3) Uani 1 1 d . . .
H32 H -0.3036 1.8086 -0.3281 0.077 Uiso 1 1 calc R . .
O33 O 0.3596(3) 0.9505(3) -0.0875(2) 0.0351(13) Uani 1 1 d . . .
C33 C -0.2167(5) 1.7764(5) -0.3637(4) 0.050(2) Uani 1 1 d . . .
O34 O 0.4096(3) 0.9504(3) -0.1959(2) 0.0389(14) Uani 1 1 d . . .
C34 C -0.1650(5) 1.7954(5) -0.3955(4) 0.048(2) Uani 1 1 d . . .
O35 O 0.4442(3) 1.1647(3) -0.0922(2) 0.0370(13) Uani 1 1 d . . .
C35 C -0.2184(5) 1.7084(5) -0.3446(4) 0.056(3) Uani 1 1 d . . .
H35A H -0.2288 1.7166 -0.3045 0.068 Uiso 1 1 calc R . .
H35B H -0.1658 1.6948 -0.3397 0.068 Uiso 1 1 calc R . .
O36 O 0.6742(3) 1.1435(3) -0.1871(3) 0.0470(14) Uani 1 1 d U . .
C36 C -0.2792(6) 1.6479(6) -0.3884(5) 0.073(3) Uani 1 1 d . . .
O37 O 0.1362(3) 1.0071(3) -0.1864(3) 0.0527(17) Uani 1 1 d . . .
C37 C -0.3546(7) 1.6331(9) -0.3800(7) 0.128(7) Uani 1 1 d . . .
H37 H -0.3657 1.6609 -0.3456 0.153 Uiso 1 1 calc R . .
O38 O 0.3118(3) 1.0786(3) 0.0658(2) 0.0378(13) Uani 1 1 d . . .
C38 C -0.4111(8) 1.5811(9) -0.4189(8) 0.149(8) Uani 1 1 d . . .
H38 H -0.4602 1.5711 -0.4108 0.179 Uiso 1 1 calc R . .
C39 C -0.3977(6) 1.5420(8) -0.4708(7) 0.122(6) Uani 1 1 d . . .
H39 H -0.4389 1.5067 -0.4987 0.147 Uiso 1 1 calc R . .
C40 C -0.3252(6) 1.5531(6) -0.4833(5) 0.072(3) Uani 1 1 d . . .
C41 C -0.2661(5) 1.6035(5) -0.4402(5) 0.056(3) Uani 1 1 d . . .
C42 C -0.3131(5) 1.5135(5) -0.5408(5) 0.058(3) Uani 1 1 d . . .
H42A H -0.3471 1.4666 -0.5549 0.070 Uiso 1 1 calc R . .
H42B H -0.2576 1.5067 -0.5336 0.070 Uiso 1 1 calc R . .
C43 C -0.3328(5) 1.5528(6) -0.5889(5) 0.063(3) Uani 1 1 d . . .
C44 C -0.4122(7) 1.5473(9) -0.6246(8) 0.121(6) Uani 1 1 d . . .
H44 H -0.4526 1.5160 -0.6191 0.145 Uiso 1 1 calc R . .
C45 C -0.4315(7) 1.5847(9) -0.6655(9) 0.143(8) Uani 1 1 d . . .
H45 H -0.4849 1.5796 -0.6883 0.172 Uiso 1 1 calc R . .
C46 C -0.3762(6) 1.6292(7) -0.6744(6) 0.092(4) Uani 1 1 d . . .
H46 H -0.3918 1.6550 -0.7036 0.111 Uiso 1 1 calc R . .
C47 C -0.2966(5) 1.6393(5) -0.6429(4) 0.056(3) Uani 1 1 d . . .
C48 C -0.2755(5) 1.5992(5) -0.6015(4) 0.053(2) Uani 1 1 d . . .
C49 C -0.2369(5) 1.6922(5) -0.6530(4) 0.051(2) Uani 1 1 d . . .
H49A H -0.1851 1.6765 -0.6451 0.062 Uiso 1 1 calc R . .
H49B H -0.2531 1.6941 -0.6959 0.062 Uiso 1 1 calc R . .
C50 C -0.2285(5) 1.7648(5) -0.6124(4) 0.046(2) Uani 1 1 d . . .
C51 C -0.2765(5) 1.8109(6) -0.6316(4) 0.055(3) Uani 1 1 d . . .
H51 H -0.3145 1.7958 -0.6703 0.066 Uiso 1 1 calc R . .
C52 C -0.2708(6) 1.8782(5) -0.5962(4) 0.056(3) Uani 1 1 d . . .
H52 H -0.3035 1.9093 -0.6105 0.067 Uiso 1 1 calc R . .
C53 C -0.2156(5) 1.8992(5) -0.5390(4) 0.049(2) Uani 1 1 d . . .
H53 H -0.2122 1.9449 -0.5141 0.058 Uiso 1 1 calc R . .
C54 C -0.1667(5) 1.8565(5) -0.5175(4) 0.045(2) Uani 1 1 d . . .
C55 C -0.1725(5) 1.7875(5) -0.5538(4) 0.050(2) Uani 1 1 d . . .
C56 C -0.1159(5) 1.8768(5) -0.4529(4) 0.051(2) Uani 1 1 d . . .
H56A H -0.0710 1.8510 -0.4493 0.061 Uiso 1 1 calc R . .
H56B H -0.0946 1.9278 -0.4405 0.061 Uiso 1 1 calc R . .
C57 C 0.0827(9) 1.5568(7) -0.0351(5) 0.109(5) Uani 1 1 d . . .
H57A H 0.1396 1.5712 -0.0272 0.164 Uiso 1 1 calc R . .
H57B H 0.0731 1.5207 -0.0139 0.164 Uiso 1 1 calc R . .
H57C H 0.0597 1.5977 -0.0204 0.164 Uiso 1 1 calc R . .
C58 C -0.0336(8) 1.4940(7) -0.1175(6) 0.105(5) Uani 1 1 d . . .
H58A H -0.0520 1.4750 -0.1617 0.157 Uiso 1 1 calc R . .
H58B H -0.0662 1.5280 -0.1049 0.157 Uiso 1 1 calc R . .
H58C H -0.0376 1.4555 -0.0978 0.157 Uiso 1 1 calc R . .
C59 C 0.0777(7) 1.5439(5) -0.1403(5) 0.070(3) Uani 1 1 d . . .
H59 H 0.1305 1.5684 -0.1248 0.084 Uiso 1 1 calc R . .
C60 C -0.4328(8) 1.8139(8) -0.5193(8) 0.131(5) Uani 1 1 d DU A .
H60A H -0.3925 1.8546 -0.5135 0.196 Uiso 1 1 calc R . .
H60B H -0.4598 1.8235 -0.4877 0.196 Uiso 1 1 calc R . .
H60C H -0.4711 1.8050 -0.5593 0.196 Uiso 1 1 calc R . .
C61 C -0.4347(13) 1.7037(14) -0.4880(13) 0.110(7) Uani 0.50 1 d PDU A 1
H61A H -0.3945 1.6819 -0.4653 0.165 Uiso 0.50 1 calc PR A 1
H61B H -0.4734 1.6671 -0.5202 0.165 Uiso 0.50 1 calc PR A 1
H61C H -0.4613 1.7292 -0.4604 0.165 Uiso 0.50 1 calc PR A 1
C62 C -0.3233(6) 1.7516(7) -0.5112(5) 0.080(3) Uani 1 1 d U A .
H62 H -0.2955 1.7939 -0.5141 0.096 Uiso 1 1 calc R . .
C63 C -0.3023(10) 1.3561(9) -0.4649(7) 0.140(6) Uani 1 1 d U . .
H63A H -0.2511 1.3595 -0.4735 0.210 Uiso 1 1 calc R . .
H63B H -0.3429 1.3602 -0.5002 0.210 Uiso 1 1 calc R . .
H63C H -0.3153 1.3106 -0.4565 0.210 Uiso 1 1 calc R . .
C64 C -0.3603(9) 1.3985(10) -0.3863(7) 0.151(6) Uani 1 1 d U . .
H64A H -0.3453 1.4305 -0.3455 0.227 Uiso 1 1 calc R . .
H64B H -0.3675 1.3497 -0.3834 0.227 Uiso 1 1 calc R . .
H64C H -0.4097 1.4078 -0.4104 0.227 Uiso 1 1 calc R . .
C65 C -0.2453(6) 1.4664(7) -0.3965(5) 0.080(3) Uani 1 1 d U . .
H65 H -0.2483 1.5017 -0.3629 0.097 Uiso 1 1 calc R . .
C66 C 0.8359(4) 1.1956(5) -0.0811(4) 0.039(2) Uani 1 1 d . . .
C67 C 0.8920(5) 1.2290(5) -0.1026(4) 0.050(2) Uani 1 1 d . . .
H67 H 0.9352 1.2066 -0.1083 0.060 Uiso 1 1 calc R . .
C68 C 0.8870(5) 1.2922(5) -0.1158(4) 0.054(3) Uani 1 1 d . . .
H68 H 0.9261 1.3128 -0.1309 0.065 Uiso 1 1 calc R . .
C69 C 0.8260(5) 1.3266(5) -0.1075(4) 0.052(2) Uani 1 1 d . . .
H69 H 0.8236 1.3713 -0.1158 0.062 Uiso 1 1 calc R . .
C70 C 0.7665(5) 1.2950(5) -0.0864(4) 0.045(2) Uani 1 1 d . . .
C71 C 0.7723(4) 1.2302(5) -0.0729(4) 0.038(2) Uani 1 1 d . . .
C72 C 0.6963(5) 1.3304(5) -0.0814(4) 0.046(2) Uani 1 1 d . . .
H72A H 0.7131 1.3821 -0.0689 0.056 Uiso 1 1 calc R . .
H72B H 0.6745 1.3164 -0.0502 0.056 Uiso 1 1 calc R . .
C73 C 0.6325(5) 1.3086(5) -0.1434(5) 0.054(3) Uani 1 1 d . . .
C74 C 0.6327(6) 1.3473(6) -0.1866(6) 0.068(3) Uani 1 1 d . . .
H74 H 0.6707 1.3889 -0.1764 0.082 Uiso 1 1 calc R . .
C75 C 0.5798(7) 1.3266(7) -0.2430(6) 0.085(4) Uani 1 1 d . . .
H75 H 0.5800 1.3543 -0.2711 0.102 Uiso 1 1 calc R . .
C76 C 0.5263(6) 1.2654(7) -0.2586(5) 0.081(4) Uani 1 1 d . . .
H76 H 0.4906 1.2506 -0.2982 0.097 Uiso 1 1 calc R . .
C77 C 0.5228(5) 1.2243(5) -0.2177(4) 0.051(2) Uani 1 1 d . . .
C78 C 0.5753(5) 1.2473(5) -0.1596(4) 0.050(2) Uani 1 1 d . . .
C79 C 0.4635(5) 1.1557(5) -0.2366(4) 0.053(3) Uani 1 1 d . . .
H79A H 0.4451 1.1506 -0.2012 0.063 Uiso 1 1 calc R . .
H79B H 0.4173 1.1596 -0.2686 0.063 Uiso 1 1 calc R . .
C80 C 0.4937(4) 1.0897(6) -0.2597(4) 0.049(3) Uani 1 1 d . . .
C81 C 0.4880(6) 1.0663(7) -0.3215(5) 0.072(3) Uani 1 1 d . . .
H81 H 0.4637 1.0919 -0.3486 0.087 Uiso 1 1 calc R . .
C82 C 0.5164(6) 1.0078(8) -0.3441(5) 0.087(4) Uani 1 1 d . . .
H82 H 0.5135 0.9938 -0.3859 0.105 Uiso 1 1 calc R . .
C83 C 0.5490(5) 0.9696(7) -0.3054(4) 0.070(3) Uani 1 1 d . . .
H83 H 0.5672 0.9281 -0.3214 0.084 Uiso 1 1 calc R . .
C84 C 0.5565(5) 0.9890(5) -0.2441(4) 0.050(2) Uani 1 1 d . . .
C85 C 0.5268(4) 1.0496(5) -0.2211(4) 0.046(2) Uani 1 1 d . . .
C86 C 0.5982(4) 0.9492(5) -0.2020(4) 0.043(2) Uani 1 1 d . . .
H86A H 0.5871 0.8985 -0.2229 0.051 Uiso 1 1 calc R . .
H86B H 0.5781 0.9552 -0.1660 0.051 Uiso 1 1 calc R . .
C87 C 0.6877(5) 0.9755(5) -0.1815(4) 0.043(2) Uani 1 1 d . . .
C88 C 0.7335(5) 0.9457(5) -0.2179(4) 0.046(2) Uani 1 1 d . . .
H88 H 0.7094 0.9069 -0.2520 0.055 Uiso 1 1 calc R . .
C89 C 0.8126(5) 0.9716(5) -0.2051(4) 0.053(3) Uani 1 1 d . . .
H89 H 0.8429 0.9506 -0.2297 0.063 Uiso 1 1 calc R . .
C90 C 0.8469(5) 1.0284(6) -0.1561(4) 0.051(3) Uani 1 1 d . . .
H90 H 0.9015 1.0462 -0.1474 0.062 Uiso 1 1 calc R . .
C91 C 0.8045(4) 1.0605(5) -0.1188(4) 0.039(2) Uani 1 1 d . . .
C92 C 0.7228(4) 1.0303(4) -0.1315(4) 0.036(2) Uani 1 1 d . . .
C93 C 0.8422(4) 1.1264(5) -0.0660(4) 0.041(2) Uani 1 1 d . . .
H93A H 0.8173 1.1245 -0.0331 0.049 Uiso 1 1 calc R . .
H93B H 0.8987 1.1244 -0.0499 0.049 Uiso 1 1 calc R . .
C94 C 0.0552(4) 0.8950(4) -0.1323(4) 0.038(2) Uani 1 1 d . . .
C95 C -0.0246(4) 0.8839(4) -0.1589(4) 0.039(2) Uani 1 1 d . . .
H95 H -0.0583 0.8994 -0.1351 0.047 Uiso 1 1 calc R . .
C96 C -0.0569(5) 0.8498(5) -0.2206(4) 0.048(2) Uani 1 1 d . . .
H96 H -0.1123 0.8424 -0.2385 0.057 Uiso 1 1 calc R . .
C97 C -0.0093(4) 0.8275(5) -0.2545(4) 0.043(2) Uani 1 1 d . . .
H97 H -0.0323 0.8054 -0.2964 0.052 Uiso 1 1 calc R . .
C98 C 0.0725(4) 0.8356(4) -0.2308(4) 0.037(2) Uani 1 1 d . . .
C99 C 0.1035(4) 0.8702(4) -0.1682(4) 0.037(2) Uani 1 1 d . . .
C100 C 0.1252(4) 0.8137(5) -0.2701(4) 0.041(2) Uani 1 1 d . . .
H10A H 0.0994 0.7686 -0.3003 0.050 Uiso 1 1 calc R . .
H10B H 0.1754 0.8063 -0.2445 0.050 Uiso 1 1 calc R . .
C101 C 0.1420(5) 0.8693(5) -0.3026(4) 0.049(2) Uani 1 1 d . . .
C102 C 0.0936(5) 0.8672(6) -0.3590(5) 0.070(3) Uani 1 1 d . . .
H102 H 0.0506 0.8295 -0.3790 0.084 Uiso 1 1 calc R . .
C103 C 0.1081(6) 0.9202(7) -0.3858(5) 0.091(4) Uani 1 1 d . . .
H103 H 0.0762 0.9177 -0.4254 0.110 Uiso 1 1 calc R . .
C104 C 0.1671(5) 0.9764(7) -0.3571(5) 0.076(4) Uani 1 1 d . . .
H104 H 0.1737 1.0136 -0.3758 0.091 Uiso 1 1 calc R . .
C105 C 0.2177(5) 0.9797(6) -0.3008(4) 0.051(2) Uani 1 1 d . . .
C106 C 0.2059(4) 0.9255(5) -0.2745(4) 0.042(2) Uani 1 1 d . . .
C107 C 0.2831(5) 1.0421(5) -0.2694(4) 0.050(2) Uani 1 1 d . . .
H10C H 0.3300 1.0254 -0.2480 0.060 Uiso 1 1 calc R . .
H10D H 0.2976 1.0629 -0.3006 0.060 Uiso 1 1 calc R . .
C108 C 0.2627(4) 1.0987(5) -0.2244(4) 0.048(2) Uani 1 1 d . . .
C109 C 0.2241(6) 1.1525(6) -0.2444(5) 0.067(3) Uani 1 1 d . . .
H109 H 0.2127 1.1527 -0.2859 0.081 Uiso 1 1 calc R . .
C110 C 0.2034(6) 1.2034(7) -0.2051(6) 0.079(4) Uani 1 1 d . . .
H110 H 0.1761 1.2375 -0.2198 0.094 Uiso 1 1 calc R . .
C111 C 0.2217(5) 1.2061(5) -0.1437(5) 0.062(3) Uani 1 1 d . . .
H111 H 0.2082 1.2433 -0.1170 0.074 Uiso 1 1 calc R . .
C112 C 0.2590(5) 1.1564(5) -0.1203(4) 0.044(2) Uani 1 1 d . . .
C113 C 0.2809(4) 1.1035(5) -0.1611(4) 0.044(2) Uani 1 1 d . . .
C114 C 0.2722(4) 1.1566(5) -0.0545(4) 0.041(2) Uani 1 1 d . . .
H11A H 0.2866 1.2057 -0.0291 0.049 Uiso 1 1 calc R . .
H11B H 0.3163 1.1316 -0.0419 0.049 Uiso 1 1 calc R . .
C115 C 0.1982(4) 1.1207(5) -0.0449(4) 0.040(2) Uani 1 1 d . . .
C116 C 0.1415(5) 1.1601(5) -0.0305(4) 0.046(2) Uani 1 1 d . . .
H116 H 0.1520 1.2098 -0.0231 0.055 Uiso 1 1 calc R . .
C117 C 0.0708(5) 1.1278(5) -0.0268(4) 0.049(2) Uani 1 1 d . . .
H117 H 0.0339 1.1557 -0.0159 0.059 Uiso 1 1 calc R . .
C118 C 0.0531(5) 1.0550(5) -0.0388(4) 0.048(2) Uani 1 1 d . . .
H118 H 0.0034 1.0332 -0.0378 0.058 Uiso 1 1 calc R . .
C119 C 0.1087(4) 1.0138(4) -0.0525(4) 0.035(2) Uani 1 1 d . . .
C120 C 0.1829(4) 1.0478(5) -0.0523(3) 0.035(2) Uani 1 1 d . . .
C121 C 0.0892(4) 0.9341(4) -0.0659(4) 0.037(2) Uani 1 1 d . . .
H12A H 0.1378 0.9165 -0.0492 0.045 Uiso 1 1 calc R . .
H12B H 0.0510 0.9223 -0.0439 0.045 Uiso 1 1 calc R . .
C152 C 0.7169(14) 1.2209(12) -0.2631(11) 0.094(5) Uani 0.60 1 d PU B 1
H15A H 0.6657 1.2293 -0.2574 0.141 Uiso 0.60 1 calc PR B 1
H15B H 0.7213 1.2310 -0.3011 0.141 Uiso 0.60 1 calc PR B 1
H15C H 0.7591 1.2517 -0.2290 0.141 Uiso 0.60 1 calc PR B 1
C151 C 0.7533(14) 1.1083(13) -0.3140(11) 0.093(5) Uani 0.60 1 d PU B 1
H15D H 0.8110 1.1164 -0.3008 0.139 Uiso 0.60 1 calc PR B 1
H15E H 0.7352 1.1227 -0.3516 0.139 Uiso 0.60 1 calc PR B 1
H15F H 0.7329 1.0583 -0.3210 0.139 Uiso 0.60 1 calc PR B 1
C150 C 0.7011(9) 1.1185(10) -0.2275(7) 0.055(3) Uani 0.60 1 d PU B 1
H150 H 0.7068 1.0705 -0.2325 0.066 Uiso 0.60 1 calc PR B 1
C125 C -0.0119(10) 1.1076(10) -0.2255(9) 0.063(5) Uani 0.60 1 d P C 2
H12C H 0.0017 1.1332 -0.1827 0.094 Uiso 0.60 1 calc PR C 2
H12D H -0.0689 1.0905 -0.2408 0.094 Uiso 0.60 1 calc PR C 2
H12E H 0.0035 1.1391 -0.2490 0.094 Uiso 0.60 1 calc PR C 2
C126 C 0.0093(11) 0.9982(11) -0.2907(9) 0.082(7) Uani 0.60 1 d P C 2
H12F H 0.0276 0.9542 -0.2858 0.123 Uiso 0.60 1 calc PR C 2
H12G H 0.0348 1.0176 -0.3174 0.123 Uiso 0.60 1 calc PR C 2
H12H H -0.0480 0.9887 -0.3087 0.123 Uiso 0.60 1 calc PR C 2
C127 C 0.0920(9) 1.0485(11) -0.1856(9) 0.045(4) Uani 0.60 1 d P C 2
H127 H 0.1019 1.0847 -0.1493 0.054 Uiso 0.60 1 calc PR C 2
C128 C 0.0406(17) 1.1167(19) -0.1903(13) 0.091(11) Uani 0.40 1 d P C 1
H12I H 0.0767 1.1173 -0.1511 0.136 Uiso 0.40 1 calc PR C 1
H12J H -0.0102 1.1265 -0.1847 0.136 Uiso 0.40 1 calc PR C 1
H12K H 0.0630 1.1528 -0.2069 0.136 Uiso 0.40 1 calc PR C 1
C129 C -0.0389(15) 1.0241(17) -0.2856(12) 0.068(8) Uani 0.40 1 d P C 1
H12L H -0.0313 1.0478 -0.3166 0.102 Uiso 0.40 1 calc PR C 1
H12M H -0.0866 1.0350 -0.2746 0.102 Uiso 0.40 1 calc PR C 1
H12N H -0.0445 0.9731 -0.3015 0.102 Uiso 0.40 1 calc PR C 1
C130 C 0.0817(12) 1.0064(15) -0.2177(14) 0.045(6) Uani 0.40 1 d P C 1
H130 H 0.0638 0.9609 -0.2449 0.054 Uiso 0.40 1 calc PR C 1
C131 C 0.2240(6) 1.2069(6) 0.1472(6) 0.076(3) Uani 1 1 d . . .
H13A H 0.1715 1.1786 0.1269 0.114 Uiso 1 1 calc R . .
H13B H 0.2244 1.2544 0.1412 0.114 Uiso 1 1 calc R . .
H13C H 0.2373 1.2097 0.1907 0.114 Uiso 1 1 calc R . .
C132 C 0.3603(6) 1.2155(6) 0.1358(6) 0.088(4) Uani 1 1 d . . .
H13D H 0.3910 1.1892 0.1124 0.132 Uiso 1 1 calc R . .
H13E H 0.3867 1.2243 0.1793 0.132 Uiso 1 1 calc R . .
H13F H 0.3560 1.2604 0.1253 0.132 Uiso 1 1 calc R . .
C133 C 0.2651(5) 1.1101(5) 0.0884(4) 0.050(2) Uani 1 1 d . . .
H133 H 0.2134 1.0850 0.0808 0.060 Uiso 1 1 calc R . .
O218 O 0.4646(4) 1.2513(4) 0.0206(3) 0.075(2) Uani 1 1 d . . .
O224 O -0.1055(4) 1.2743(4) -0.4681(4) 0.0349(18) Uani 0.70 1 d PU D 1
C153 C 0.6956(14) 1.1742(16) -0.2181(11) 0.060(3) Uani 0.40 1 d PU B 2
H153 H 0.6932 1.2230 -0.2088 0.072 Uiso 0.40 1 calc PR B 2
C61A C -0.4520(15) 1.6970(15) -0.5588(14) 0.134(8) Uani 0.50 1 d PDU A 2
H61D H -0.4307 1.6792 -0.5926 0.201 Uiso 0.50 1 calc PR A 2
H61E H -0.5013 1.7134 -0.5741 0.201 Uiso 0.50 1 calc PR A 2
H61F H -0.4622 1.6593 -0.5394 0.201 Uiso 0.50 1 calc PR A 2
C154 C 0.763(2) 1.211(2) -0.2820(17) 0.104(7) Uani 0.40 1 d PU B 2
H15G H 0.7231 1.2314 -0.3066 0.157 Uiso 0.40 1 calc PR B 2
H15H H 0.7986 1.1939 -0.3054 0.157 Uiso 0.40 1 calc PR B 2
H15I H 0.7931 1.2467 -0.2450 0.157 Uiso 0.40 1 calc PR B 2
C155 C 0.7292(19) 1.0874(18) -0.2883(15) 0.086(6) Uani 0.40 1 d PU B 2
H15J H 0.7849 1.0826 -0.2790 0.129 Uiso 0.40 1 calc PR B 2
H15K H 0.7060 1.0753 -0.3324 0.129 Uiso 0.40 1 calc PR B 2
H15L H 0.7012 1.0556 -0.2709 0.129 Uiso 0.40 1 calc PR B 2
O225 O -0.1015(11) 1.2231(11) -0.5055(9) 0.049(4) Uani 0.30 1 d PU E 2

loop_
_atom_site_aniso_label
_atom_site_aniso_U_11
_atom_site_aniso_U_22
_atom_site_aniso_U_33
_atom_site_aniso_U_23
_atom_site_aniso_U_13
_atom_site_aniso_U_12
Dy1 0.01350(17) 0.0463(2) 0.0344(2) 0.01361(18) 0.00703(15) 0.01201(16)
O1 0.048(4) 0.049(4) 0.042(4) 0.019(3) 0.015(3) 0.000(3)
N1 0.076(6) 0.063(6) 0.044(5) 0.016(4) 0.012(4) -0.014(4)
C1 0.064(6) 0.051(6) 0.038(5) 0.012(5) 0.018(5) 0.016(5)
Dy2 0.01407(18) 0.0491(3) 0.0358(2) 0.01627(18) 0.00719(15) 0.01243(16)
O2 0.035(3) 0.057(4) 0.036(3) 0.018(3) 0.013(3) 0.001(3)
N2 0.034(4) 0.129(6) 0.117(6) 0.039(5) 0.013(4) 0.028(4)
C2 0.074(7) 0.072(7) 0.051(6) 0.026(6) 0.017(5) 0.023(6)
Dy3 0.0277(2) 0.0479(3) 0.0373(2) 0.01156(19) 0.00918(17) 0.00145(18)
O3 0.044(3) 0.047(4) 0.034(3) 0.013(3) 0.008(3) 0.009(3)
N3 0.073(5) 0.124(6) 0.082(5) 0.010(5) 0.030(4) -0.046(5)
C3 0.094(9) 0.061(7) 0.057(7) 0.034(6) 0.033(6) 0.007(6)
Dy4 0.0286(2) 0.0454(3) 0.0365(2) 0.01210(19) 0.00714(17) 0.00197(17)
O4 0.036(3) 0.055(4) 0.039(3) 0.019(3) 0.002(3) 0.009(3)
N4 0.030(4) 0.097(8) 0.067(6) 0.010(6) 0.021(4) 0.001(5)
C4 0.075(8) 0.060(7) 0.057(7) 0.023(5) 0.035(6) 0.008(6)
Mn5 0.0131(5) 0.0523(8) 0.0366(7) 0.0170(6) 0.0042(5) 0.0113(5)
O5 0.033(3) 0.059(4) 0.041(3) 0.014(3) 0.002(3) 0.020(3)
N5 0.062(4) 0.084(4) 0.058(4) 0.032(3) 0.038(3) 0.025(3)
C5 0.082(8) 0.030(5) 0.054(6) 0.004(5) 0.034(6) 0.000(5)
Mn6 0.0151(6) 0.0535(8) 0.0386(7) 0.0204(6) 0.0085(5) 0.0116(5)
O6 0.026(3) 0.061(4) 0.045(4) 0.011(3) 0.014(3) 0.003(3)
N6 0.022(4) 0.074(6) 0.062(5) 0.030(4) 0.002(3) 0.019(4)
C6 0.072(7) 0.044(6) 0.031(5) 0.013(4) 0.015(5) 0.014(5)
Mn7 0.0240(6) 0.0533(9) 0.0407(8) 0.0107(6) 0.0055(5) 0.0069(6)
O7 0.023(3) 0.060(4) 0.044(4) 0.008(3) 0.007(3) 0.002(3)
N7 0.040(4) 0.043(4) 0.058(5) 0.008(4) 0.017(4) 0.015(3)
C7 0.058(6) 0.053(6) 0.041(5) 0.015(5) 0.015(5) -0.006(5)
Mn8 0.0383(7) 0.0453(8) 0.0358(7) 0.0116(6) 0.0078(6) 0.0042(6)
O8 0.027(3) 0.051(4) 0.050(4) 0.013(3) 0.004(3) 0.012(3)
N8 0.033(5) 0.090(7) 0.062(6) 0.010(5) 0.020(4) 0.022(5)
C8 0.058(6) 0.059(7) 0.036(5) 0.008(5) 0.018(5) 0.001(5)
O9 0.023(3) 0.047(4) 0.042(3) 0.015(3) 0.008(2) 0.004(2)
C9 0.089(8) 0.064(7) 0.067(7) 0.023(6) 0.040(6) 0.007(6)
O10 0.037(3) 0.030(3) 0.045(4) 0.014(3) 0.006(3) 0.002(3)
C10 0.088(9) 0.084(9) 0.091(9) 0.032(7) 0.061(7) -0.003(7)
O11 0.037(3) 0.038(4) 0.045(4) 0.002(3) 0.001(3) -0.004(3)
C11 0.055(6) 0.077(8) 0.057(7) 0.006(6) 0.029(5) 0.002(6)
O12 0.027(3) 0.052(4) 0.036(3) 0.014(3) 0.004(3) 0.003(3)
C12 0.051(6) 0.073(7) 0.039(5) 0.020(5) 0.018(5) 0.007(5)
O13 0.034(3) 0.053(4) 0.045(4) 0.017(3) 0.004(3) 0.006(3)
C13 0.044(5) 0.055(6) 0.046(6) 0.024(5) 0.010(4) -0.001(4)
O14 0.034(3) 0.049(4) 0.037(3) 0.010(3) 0.008(3) 0.002(3)
C14 0.053(6) 0.049(6) 0.049(6) 0.010(5) 0.020(5) 0.009(5)
O15 0.034(3) 0.056(4) 0.048(4) 0.020(3) 0.017(3) 0.011(3)
C15 0.043(5) 0.046(6) 0.046(6) 0.017(4) 0.005(4) 0.002(4)
O16 0.032(3) 0.048(4) 0.045(4) 0.005(3) 0.005(3) 0.006(3)
C16 0.066(7) 0.058(6) 0.041(6) 0.011(5) 0.023(5) 0.014(5)
O17 0.070(4) 0.054(4) 0.035(3) 0.007(3) 0.012(3) 0.014(3)
C17 0.068(7) 0.061(7) 0.032(5) 0.003(5) 0.013(5) 0.009(5)
O18 0.033(3) 0.097(5) 0.064(4) 0.017(4) 0.008(3) 0.017(3)
C18 0.055(6) 0.048(6) 0.040(6) 0.011(4) 0.001(5) 0.005(5)
O19 0.043(3) 0.069(4) 0.045(3) 0.017(3) 0.016(3) -0.010(3)
C19 0.056(6) 0.052(6) 0.033(5) 0.010(4) 0.003(4) 0.011(5)
O20 0.021(3) 0.055(4) 0.043(3) 0.024(3) 0.009(2) 0.011(2)
C20 0.047(5) 0.055(6) 0.035(5) 0.015(4) 0.011(4) 0.013(4)
O21 0.021(3) 0.055(4) 0.050(4) 0.026(3) 0.011(2) 0.014(3)
C21 0.040(5) 0.045(5) 0.042(5) 0.005(4) 0.006(4) 0.005(4)
O22 0.018(3) 0.069(4) 0.038(3) 0.026(3) 0.010(2) 0.013(3)
C22 0.044(5) 0.044(6) 0.043(5) 0.007(4) 0.002(4) 0.009(4)
O23 0.018(3) 0.050(4) 0.044(3) 0.019(3) 0.011(2) 0.013(2)
C23 0.070(7) 0.057(7) 0.048(6) 0.013(5) 0.001(5) 0.022(5)
O24 0.018(3) 0.055(4) 0.035(3) 0.017(3) 0.002(2) 0.008(2)
C24 0.077(8) 0.069(8) 0.045(6) 0.016(6) -0.003(5) 0.019(6)
O25 0.020(3) 0.054(4) 0.045(3) 0.022(3) 0.008(2) 0.017(2)
C25 0.073(7) 0.058(7) 0.042(6) 0.009(5) 0.005(5) 0.017(5)
O26 0.014(3) 0.062(4) 0.054(4) 0.028(3) 0.012(2) 0.019(3)
C26 0.054(6) 0.063(7) 0.040(6) 0.017(5) 0.003(4) 0.009(5)
O27 0.017(3) 0.048(3) 0.041(3) 0.015(3) 0.006(2) 0.016(2)
C27 0.046(5) 0.051(6) 0.044(6) 0.022(5) 0.011(4) 0.009(4)
O28 0.014(2) 0.043(3) 0.041(3) 0.014(3) 0.005(2) 0.007(2)
C28 0.064(6) 0.042(6) 0.047(6) 0.014(5) 0.009(5) 0.016(5)
O29 0.016(3) 0.047(3) 0.032(3) 0.008(3) 0.003(2) 0.013(2)
C29 0.035(5) 0.063(7) 0.038(5) 0.012(5) -0.006(4) 0.011(4)
O30 0.025(3) 0.044(4) 0.047(4) 0.009(3) 0.007(3) 0.002(3)
C30 0.067(7) 0.083(8) 0.047(6) 0.019(6) 0.013(5) 0.034(6)
O31 0.020(3) 0.043(3) 0.039(3) 0.017(3) 0.013(2) 0.009(2)
C31 0.084(8) 0.120(11) 0.051(7) 0.028(7) 0.034(6) 0.062(8)
O32 0.023(3) 0.053(4) 0.032(3) 0.011(3) 0.001(2) 0.008(2)
C32 0.058(7) 0.088(9) 0.052(6) 0.021(6) 0.019(5) 0.028(6)
O33 0.022(3) 0.056(4) 0.032(3) 0.012(3) 0.011(2) 0.017(2)
C33 0.039(5) 0.067(7) 0.038(5) 0.006(5) 0.007(4) 0.016(5)
O34 0.022(3) 0.057(4) 0.037(3) 0.014(3) 0.005(2) 0.012(3)
C34 0.028(5) 0.057(6) 0.047(6) 0.004(5) -0.001(4) 0.007(4)
O35 0.014(3) 0.050(4) 0.052(4) 0.024(3) 0.006(2) 0.013(2)
C35 0.043(6) 0.078(7) 0.052(6) 0.017(5) 0.020(5) 0.010(5)
O36 0.032(3) 0.073(4) 0.048(3) 0.031(3) 0.015(2) 0.017(3)
C36 0.053(7) 0.087(8) 0.080(8) 0.005(7) 0.038(6) 0.008(6)
O37 0.021(3) 0.088(5) 0.067(4) 0.046(4) 0.015(3) 0.019(3)
C37 0.054(8) 0.159(15) 0.144(14) -0.034(12) 0.057(9) -0.005(9)
O38 0.024(3) 0.057(4) 0.039(3) 0.016(3) 0.012(2) 0.021(3)
C38 0.062(9) 0.148(14) 0.193(17) -0.070(13) 0.083(11) -0.046(9)
C39 0.035(7) 0.141(13) 0.143(13) -0.051(11) 0.036(7) -0.024(7)
C40 0.038(6) 0.094(9) 0.079(8) 0.000(7) 0.030(6) 0.004(6)
C41 0.032(5) 0.072(7) 0.068(7) 0.020(6) 0.022(5) 0.008(5)
C42 0.032(5) 0.064(7) 0.071(7) 0.016(6) 0.008(5) -0.003(5)
C43 0.025(5) 0.072(7) 0.083(8) 0.022(6) 0.002(5) -0.009(5)
C44 0.030(6) 0.154(14) 0.168(15) 0.082(12) -0.010(8) -0.024(8)
C45 0.033(7) 0.167(16) 0.212(19) 0.119(15) -0.040(9) -0.020(8)
C46 0.039(6) 0.110(10) 0.114(11) 0.054(9) -0.018(6) -0.004(7)
C47 0.045(6) 0.063(7) 0.049(6) 0.013(5) -0.003(5) 0.002(5)
C48 0.027(5) 0.069(7) 0.057(6) 0.017(5) 0.002(4) 0.005(4)
C49 0.033(5) 0.070(7) 0.051(6) 0.025(5) 0.004(4) 0.010(5)
C50 0.032(5) 0.066(6) 0.040(5) 0.017(5) 0.008(4) 0.013(4)
C51 0.045(6) 0.083(8) 0.041(6) 0.024(5) 0.008(4) 0.015(5)
C52 0.054(6) 0.067(7) 0.050(6) 0.019(5) 0.010(5) 0.021(5)
C53 0.036(5) 0.057(6) 0.058(6) 0.021(5) 0.013(4) 0.017(4)
C54 0.031(5) 0.056(6) 0.050(6) 0.021(5) 0.005(4) 0.011(4)
C55 0.029(5) 0.078(7) 0.050(6) 0.028(5) 0.010(4) 0.015(5)
C56 0.034(5) 0.056(6) 0.057(6) 0.012(5) 0.004(4) 0.015(4)
C57 0.163(15) 0.095(10) 0.055(8) 0.021(7) 0.019(8) -0.012(10)
C58 0.128(12) 0.102(11) 0.083(9) 0.028(8) 0.040(9) -0.013(9)
C59 0.090(8) 0.055(7) 0.068(7) 0.022(6) 0.024(6) 0.012(6)
C60 0.083(9) 0.163(12) 0.155(12) 0.070(10) 0.015(9) 0.045(9)
C61 0.034(10) 0.143(14) 0.143(14) 0.033(13) 0.016(11) 0.001(10)
C62 0.044(4) 0.115(6) 0.088(5) 0.039(5) 0.013(4) 0.026(5)
C63 0.123(11) 0.132(12) 0.133(12) 0.016(10) 0.019(10) -0.035(10)
C64 0.098(10) 0.216(14) 0.119(11) 0.016(11) 0.056(8) -0.062(10)
C65 0.061(5) 0.100(6) 0.070(5) 0.018(5) 0.018(4) -0.021(5)
C66 0.019(4) 0.064(6) 0.039(5) 0.018(4) 0.011(4) 0.007(4)
C67 0.035(5) 0.078(7) 0.043(6) 0.026(5) 0.011(4) 0.017(5)
C68 0.030(5) 0.075(7) 0.060(6) 0.024(6) 0.016(4) 0.003(5)
C69 0.037(5) 0.062(6) 0.060(6) 0.025(5) 0.016(4) 0.002(5)
C70 0.030(5) 0.057(6) 0.050(6) 0.017(5) 0.014(4) 0.000(4)
C71 0.022(4) 0.055(6) 0.034(5) 0.013(4) 0.006(3) 0.001(4)
C72 0.038(5) 0.050(6) 0.056(6) 0.024(5) 0.014(4) 0.007(4)
C73 0.034(5) 0.074(7) 0.073(7) 0.045(6) 0.021(5) 0.020(5)
C74 0.047(6) 0.076(8) 0.098(9) 0.057(7) 0.023(6) 0.002(5)
C75 0.067(8) 0.109(10) 0.091(9) 0.074(8) 0.009(7) -0.008(7)
C76 0.050(7) 0.128(11) 0.076(8) 0.068(8) 0.005(6) 0.007(7)
C77 0.035(5) 0.079(7) 0.051(6) 0.042(5) 0.008(4) 0.014(5)
C78 0.028(5) 0.070(7) 0.063(6) 0.038(5) 0.014(4) 0.018(5)
C79 0.020(4) 0.093(8) 0.055(6) 0.044(6) 0.007(4) 0.011(5)
C80 0.012(4) 0.100(8) 0.035(5) 0.021(5) 0.003(3) 0.007(4)
C81 0.039(6) 0.141(11) 0.053(7) 0.046(7) 0.014(5) 0.036(7)
C82 0.053(7) 0.177(14) 0.042(6) 0.036(8) 0.014(5) 0.044(8)
C83 0.036(5) 0.127(10) 0.043(6) 0.009(6) 0.010(5) 0.024(6)
C84 0.031(5) 0.080(7) 0.040(6) 0.013(5) 0.013(4) 0.017(5)
C85 0.018(4) 0.089(7) 0.032(5) 0.024(5) 0.008(4) 0.004(4)
C86 0.023(4) 0.057(6) 0.042(5) 0.004(4) 0.009(4) 0.001(4)
C87 0.028(4) 0.071(6) 0.035(5) 0.015(5) 0.011(4) 0.025(4)
C88 0.041(5) 0.065(6) 0.042(5) 0.021(5) 0.018(4) 0.025(5)
C89 0.040(5) 0.075(7) 0.055(6) 0.024(6) 0.019(5) 0.034(5)
C90 0.026(5) 0.083(7) 0.064(7) 0.036(6) 0.025(5) 0.027(5)
C91 0.022(4) 0.069(6) 0.043(5) 0.034(5) 0.015(4) 0.031(4)
C92 0.028(4) 0.055(6) 0.037(5) 0.020(4) 0.020(4) 0.018(4)
C93 0.018(4) 0.073(7) 0.044(5) 0.030(5) 0.018(4) 0.018(4)
C94 0.021(4) 0.048(5) 0.046(5) 0.021(4) 0.006(4) 0.003(4)
C95 0.020(4) 0.055(6) 0.046(5) 0.018(4) 0.010(4) 0.015(4)
C96 0.020(4) 0.052(6) 0.064(6) 0.008(5) 0.005(4) 0.007(4)
C97 0.023(4) 0.053(6) 0.045(5) 0.008(4) -0.003(4) 0.007(4)
C98 0.023(4) 0.042(5) 0.047(5) 0.014(4) 0.007(4) 0.006(4)
C99 0.014(4) 0.054(5) 0.046(5) 0.022(4) 0.004(4) 0.010(4)
C100 0.022(4) 0.059(6) 0.042(5) 0.013(4) 0.003(4) 0.011(4)
C101 0.024(5) 0.078(7) 0.043(5) 0.019(5) 0.000(4) 0.015(5)
C102 0.034(5) 0.108(9) 0.062(7) 0.040(7) -0.001(5) -0.011(5)
C103 0.053(7) 0.141(12) 0.065(8) 0.056(8) -0.017(6) -0.023(7)
C104 0.035(6) 0.117(10) 0.074(8) 0.063(7) -0.010(5) -0.010(6)
C105 0.034(5) 0.085(7) 0.048(6) 0.037(5) 0.015(4) 0.018(5)
C106 0.021(4) 0.071(6) 0.036(5) 0.021(5) 0.006(4) 0.011(4)
C107 0.019(4) 0.083(7) 0.050(6) 0.030(5) 0.003(4) 0.008(4)
C108 0.018(4) 0.075(7) 0.062(6) 0.038(5) 0.009(4) 0.015(4)
C109 0.050(6) 0.096(9) 0.085(8) 0.063(7) 0.025(6) 0.038(6)
C110 0.066(7) 0.110(10) 0.109(10) 0.078(8) 0.047(7) 0.065(7)
C111 0.042(6) 0.069(7) 0.100(9) 0.051(7) 0.033(6) 0.031(5)
C112 0.024(4) 0.050(6) 0.069(6) 0.024(5) 0.021(4) 0.012(4)
C113 0.013(4) 0.075(7) 0.055(6) 0.037(5) 0.010(4) 0.011(4)
C114 0.029(4) 0.051(6) 0.050(6) 0.018(4) 0.016(4) 0.021(4)
C115 0.020(4) 0.054(6) 0.052(5) 0.018(4) 0.013(4) 0.015(4)
C116 0.029(5) 0.054(6) 0.056(6) 0.014(5) 0.008(4) 0.020(4)
C117 0.026(5) 0.066(7) 0.058(6) 0.014(5) 0.012(4) 0.021(4)
C118 0.017(4) 0.070(7) 0.062(6) 0.019(5) 0.013(4) 0.017(4)
C119 0.014(4) 0.054(6) 0.044(5) 0.019(4) 0.010(3) 0.018(4)
C120 0.009(4) 0.069(6) 0.027(4) 0.015(4) -0.001(3) 0.012(4)
C121 0.015(4) 0.053(6) 0.045(5) 0.015(4) 0.007(3) 0.011(4)
C152 0.098(10) 0.104(10) 0.090(10) 0.034(9) 0.043(9) 0.006(10)
C151 0.096(11) 0.120(12) 0.090(11) 0.039(10) 0.059(9) 0.033(10)
C150 0.051(5) 0.076(5) 0.055(5) 0.033(5) 0.027(4) 0.028(5)
C125 0.045(10) 0.086(14) 0.078(13) 0.045(11) 0.022(10) 0.037(10)
C126 0.042(11) 0.089(15) 0.105(17) 0.030(12) -0.006(11) 0.028(11)
C127 0.028(9) 0.056(12) 0.063(12) 0.033(10) 0.014(8) 0.019(9)
C128 0.053(18) 0.17(3) 0.062(19) 0.03(2) 0.018(15) 0.06(2)
C129 0.040(15) 0.11(3) 0.049(16) 0.033(16) 0.000(12) 0.005(16)
C130 0.010(10) 0.045(16) 0.08(2) 0.030(14) 0.006(12) 0.014(11)
C131 0.070(7) 0.075(8) 0.097(9) 0.012(7) 0.047(7) 0.037(6)
C132 0.038(6) 0.089(9) 0.129(11) 0.006(8) 0.031(7) 0.005(6)
C133 0.034(5) 0.068(7) 0.050(6) 0.018(5) 0.010(4) 0.012(4)
O218 0.078(5) 0.083(5) 0.067(5) 0.021(4) 0.021(4) 0.019(4)
O224 0.023(4) 0.032(5) 0.046(5) 0.014(4) 0.003(3) -0.006(3)
C153 0.055(5) 0.080(6) 0.059(5) 0.034(5) 0.024(5) 0.020(6)
C61A 0.059(11) 0.161(14) 0.157(14) 0.023(14) 0.010(12) -0.004(12)
C154 0.114(14) 0.106(13) 0.098(13) 0.029(12) 0.043(12) 0.004(13)
C155 0.082(11) 0.109(11) 0.086(11) 0.037(10) 0.042(10) 0.028(10)
O225 0.036(8) 0.056(9) 0.047(9) 0.027(7) -0.005(7) -0.008(7)

loop_
_atom_type_symbol
_atom_type_description
_atom_type_scat_dispersion_real
_atom_type_scat_dispersion_imag
_atom_type_scat_source
C C -0.0020 0.0020 'International Tables Vol C Tables 4.2.6.8 and 6.1.1.4'
H H 0.0000 0.0000 'International Tables Vol C Tables 4.2.6.8 and 6.1.1.4'
N N -0.0031 0.0040 'International Tables Vol C Tables 4.2.6.8 and 6.1.1.4'
O O -0.0041 0.0074 'International Tables Vol C Tables 4.2.6.8 and 6.1.1.4'
Dy Dy -0.3538 5.1228 'International Tables Vol C Tables 4.2.6.8 and 6.1.1.4'
Mn Mn 0.2237 0.8587 'International Tables Vol C Tables 4.2.6.8 and 6.1.1.4'

loop_
_geom_angle_atom_site_label_1
_geom_angle_atom_site_label_2
_geom_angle_atom_site_label_3
_geom_angle
_geom_angle_site_symmetry_1
_geom_angle_site_symmetry_3
O38 Dy1 O33 132.81(19) . .
O38 Dy1 O32 129.33(18) . .
O33 Dy1 O32 74.13(18) . .
O38 Dy1 O28 132.01(18) . 2_675
O33 Dy1 O28 90.92(17) . 2_675
O32 Dy1 O28 73.51(17) . 2_675
O38 Dy1 O23 76.67(18) . 2_675
O33 Dy1 O23 148.63(19) . 2_675
O32 Dy1 O23 77.69(18) . 2_675
O28 Dy1 O23 67.83(17) 2_675 2_675
O38 Dy1 O27 75.93(17) . .
O33 Dy1 O27 68.93(17) . .
O32 Dy1 O27 79.66(18) . .
O28 Dy1 O27 150.11(18) 2_675 .
O23 Dy1 O27 119.11(17) 2_675 .
O38 Dy1 O31 77.75(17) . .
O33 Dy1 O31 107.13(17) . .
O32 Dy1 O31 143.19(18) . .
O28 Dy1 O31 69.69(17) 2_675 .
O23 Dy1 O31 87.50(18) 2_675 .
O27 Dy1 O31 136.15(18) . .
O38 Dy1 O29 78.05(18) . .
O33 Dy1 O29 69.25(18) . .
O32 Dy1 O29 143.36(17) . .
O28 Dy1 O29 107.86(16) 2_675 .
O23 Dy1 O29 137.88(17) 2_675 .
O27 Dy1 O29 86.05(17) . .
O31 Dy1 O29 54.38(17) . .
O38 Dy1 N8 72.0(2) . .
O33 Dy1 N8 91.5(2) . .
O32 Dy1 N8 158.7(2) . .
O28 Dy1 N8 91.5(2) 2_675 .
O23 Dy1 N8 111.1(2) 2_675 .
O27 Dy1 N8 110.2(2) . .
O31 Dy1 N8 27.1(2) . .
O29 Dy1 N8 28.0(2) . .
O38 Dy1 Mn5 105.34(13) . .
O33 Dy1 Mn5 38.38(12) . .
O32 Dy1 Mn5 68.66(13) . .
O28 Dy1 Mn5 122.64(13) 2_675 .
O23 Dy1 Mn5 137.61(12) 2_675 .
O27 Dy1 Mn5 31.40(12) . .
O31 Dy1 Mn5 134.78(13) . .
O29 Dy1 Mn5 81.63(12) . .
N8 Dy1 Mn5 109.58(19) . .
O38 Dy1 Mn6 104.99(13) . 2_675
O33 Dy1 Mn6 122.20(13) . 2_675
O32 Dy1 Mn6 68.09(13) . 2_675
O28 Dy1 Mn6 37.62(12) 2_675 2_675
O23 Dy1 Mn6 30.80(12) 2_675 2_675
O27 Dy1 Mn6 138.75(13) . 2_675
O31 Dy1 Mn6 81.93(13) . 2_675
O29 Dy1 Mn6 135.03(11) . 2_675
N8 Dy1 Mn6 108.99(19) . 2_675
Mn5 Dy1 Mn6 136.53(3) . 2_675
O38 Dy1 Dy2 106.95(12) . 2_675
O33 Dy1 Dy2 99.32(11) . 2_675
O32 Dy1 Dy2 108.68(12) . 2_675
O28 Dy1 Dy2 35.18(12) 2_675 2_675
O23 Dy1 Dy2 76.87(11) 2_675 2_675
O27 Dy1 Dy2 163.71(12) . 2_675
O31 Dy1 Dy2 34.58(13) . 2_675
O29 Dy1 Dy2 79.04(11) . 2_675
N8 Dy1 Dy2 57.36(18) . 2_675
Mn5 Dy1 Dy2 137.65(2) . 2_675
Mn6 Dy1 Dy2 56.838(19) 2_675 2_675
C6 O1 Mn8 114.8(5) . .
C6 O1 Dy4 134.5(5) . .
Mn8 O1 Dy4 110.7(2) . .
C59 N1 C58 120.4(7) . .
C59 N1 C57 122.9(8) . .
C58 N1 C57 115.4(8) . .
C2 C1 C6 117.2(9) . .
C2 C1 C28 120.8(9) . .
C6 C1 C28 122.0(8) . .
O29 Dy2 O31 94.92(17) . 2_675
O29 Dy2 O26 86.39(17) . .
O31 Dy2 O26 141.62(19) 2_675 .
O29 Dy2 O22 142.13(18) . .
O31 Dy2 O22 87.01(18) 2_675 .
O26 Dy2 O22 114.74(18) . .
O29 Dy2 O28 76.69(17) . .
O31 Dy2 O28 70.35(17) 2_675 .
O26 Dy2 O28 145.75(18) . .
O22 Dy2 O28 68.40(17) . .
O29 Dy2 O34 143.90(18) . .
O31 Dy2 O34 77.86(18) 2_675 .
O26 Dy2 O34 78.84(18) . .
O22 Dy2 O34 73.45(19) . .
O28 Dy2 O34 130.77(17) . .
O29 Dy2 O35 78.71(18) . .
O31 Dy2 O35 144.66(17) 2_675 .
O26 Dy2 O35 73.23(18) . .
O22 Dy2 O35 78.21(19) . .
O28 Dy2 O35 74.37(16) . .
O34 Dy2 O35 126.47(18) . .
O29 Dy2 O33 69.53(17) . .
O31 Dy2 O33 76.23(17) 2_675 .
O26 Dy2 O33 68.35(18) . .
O22 Dy2 O33 146.19(19) . .
O28 Dy2 O33 129.48(17) . .
O34 Dy2 O33 74.41(18) . .
O35 Dy2 O33 130.83(16) . .
O29 Dy2 Mn6 111.15(12) . .
O31 Dy2 Mn6 82.84(12) 2_675 .
O26 Dy2 Mn6 132.24(13) . .
O22 Dy2 Mn6 31.49(13) . .
O28 Dy2 Mn6 37.77(12) . .
O34 Dy2 Mn6 103.05(13) . .
O35 Dy2 Mn6 67.81(11) . .
O33 Dy2 Mn6 159.00(12) . .
O29 Dy2 Mn5 82.04(12) . .
O31 Dy2 Mn5 111.00(13) 2_675 .
O26 Dy2 Mn5 31.11(14) . .
O22 Dy2 Mn5 132.29(12) . .
O28 Dy2 Mn5 158.71(12) . .
O34 Dy2 Mn5 68.34(12) . .
O35 Dy2 Mn5 102.55(11) . .
O33 Dy2 Mn5 38.09(12) . .
Mn6 Dy2 Mn5 160.58(3) . .
O29 Dy2 Dy1 83.10(11) . 2_675
O31 Dy2 Dy1 35.78(12) 2_675 2_675
O26 Dy2 Dy1 168.52(13) . 2_675
O22 Dy2 Dy1 76.61(12) . 2_675
O28 Dy2 Dy1 34.65(12) . 2_675
O34 Dy2 Dy1 107.25(12) . 2_675
O35 Dy2 Dy1 109.01(11) . 2_675
O33 Dy2 Dy1 103.43(11) . 2_675
Mn6 Dy2 Dy1 56.83(2) . 2_675
Mn5 Dy2 Dy1 141.52(2) . 2_675
O29 Dy2 Dy1 35.86(13) . .
O31 Dy2 Dy1 82.78(13) 2_675 .
O26 Dy2 Dy1 76.07(13) . .
O22 Dy2 Dy1 169.00(12) . .
O28 Dy2 Dy1 104.08(12) . .
O34 Dy2 Dy1 108.15(13) . .
O35 Dy2 Dy1 108.06(13) . .
O33 Dy2 Dy1 33.75(12) . .
Mn6 Dy2 Dy1 141.84(2) . .
Mn5 Dy2 Dy1 56.22(2) . .
Dy1 Dy2 Dy1 92.656(13) 2_675 .
C13 O2 Mn8 121.5(5) . .
C13 O2 Dy3 129.9(5) . .
Mn8 O2 Dy3 108.6(2) . .
C62 N2 C60 125.2(9) . .
C62 N2 C61A 116.2(14) . .
C60 N2 C61A 104.4(15) . .
C62 N2 C61 114.8(11) . .
C60 N2 C61 114.5(13) . .
C61A N2 C61 66.1(17) . .
C3 C2 C1 123.5(10) . .
C3 C2 H2 118.3 . .
C1 C2 H2 118.3 . .
O19 Dy3 O16 129.0(2) . .
O19 Dy3 O9 131.45(19) . .
O16 Dy3 O9 74.10(19) . .
O19 Dy3 O14 133.0(2) . .
O16 Dy3 O14 73.97(19) . .
O9 Dy3 O14 91.36(18) . .
O19 Dy3 O6 75.5(2) . .
O16 Dy3 O6 78.50(19) . .
O9 Dy3 O6 68.26(18) . .
O14 Dy3 O6 149.44(19) . .
O19 Dy3 O2 76.47(19) . .
O16 Dy3 O2 78.0(2) . .
O9 Dy3 O2 149.57(18) . .
O14 Dy3 O2 69.26(18) . .
O6 Dy3 O2 117.61(19) . .
O19 Dy3 O10 78.96(19) . .
O16 Dy3 O10 142.49(19) . .
O9 Dy3 O10 68.39(18) . .
O14 Dy3 O10 106.63(19) . .
O6 Dy3 O10 87.37(19) . .
O2 Dy3 O10 138.44(19) . .
O19 Dy3 O12 78.3(2) . .
O16 Dy3 O12 143.21(18) . .
O9 Dy3 O12 107.87(18) . .
O14 Dy3 O12 69.28(18) . .
O6 Dy3 O12 137.40(18) . .
O2 Dy3 O12 87.56(19) . .
O10 Dy3 O12 54.74(18) . .
O19 Dy3 N4 73.5(2) . .
O16 Dy3 N4 157.5(2) . .
O9 Dy3 N4 90.2(2) . .
O14 Dy3 N4 90.8(2) . .
O6 Dy3 N4 111.0(2) . .
O2 Dy3 N4 112.5(2) . .
O10 Dy3 N4 27.2(2) . .
O12 Dy3 N4 28.0(2) . .
O19 Dy3 Mn8 105.68(15) . .
O16 Dy3 Mn8 67.90(14) . .
O9 Dy3 Mn8 122.84(12) . .
O14 Dy3 Mn8 38.39(13) . .
O6 Dy3 Mn8 137.33(14) . .
O2 Dy3 Mn8 31.56(12) . .
O10 Dy3 Mn8 135.22(14) . .
O12 Dy3 Mn8 82.07(13) . .
N4 Dy3 Mn8 110.00(19) . .
O19 Dy3 Mn7 104.86(16) . .
O16 Dy3 Mn7 68.27(14) . .
O9 Dy3 Mn7 37.30(12) . .
O14 Dy3 Mn7 122.09(14) . .
O6 Dy3 Mn7 31.69(13) . .
O2 Dy3 Mn7 137.20(14) . .
O10 Dy3 Mn7 81.47(14) . .
O12 Dy3 Mn7 135.10(13) . .
N4 Dy3 Mn7 108.6(2) . .
Mn8 Dy3 Mn7 135.95(3) . .
O19 Dy3 Dy4 108.13(17) . .
O16 Dy3 Dy4 108.62(13) . .
O9 Dy3 Dy4 99.67(12) . .
O14 Dy3 Dy4 34.67(14) . .
O6 Dy3 Dy4 164.29(13) . .
O2 Dy3 Dy4 77.95(13) . .
O10 Dy3 Dy4 78.57(13) . .
O12 Dy3 Dy4 34.71(12) . .
N4 Dy3 Dy4 57.42(17) . .
Mn8 Dy3 Dy4 57.37(2) . .
Mn7 Dy3 Dy4 136.95(2) . .
C20 O3 Mn8 117.1(5) . .
C65 N3 C63 122.4(8) . .
C65 N3 C64 123.0(9) . .
C63 N3 C64 114.6(9) . .
C2 C3 C4 118.9(10) . .
C2 C3 H3 120.6 . .
C4 C3 H3 120.6 . .
O10 Dy4 O12 94.98(19) 2_584 .
O10 Dy4 O1 142.9(2) 2_584 .
O12 Dy4 O1 85.63(19) . .
O10 Dy4 O14 77.23(19) 2_584 .
O12 Dy4 O14 70.31(19) . .
O1 Dy4 O14 68.0(2) . .
O10 Dy4 O7 86.4(2) 2_584 2_584
O12 Dy4 O7 141.45(19) . 2_584
O1 Dy4 O7 115.6(2) . 2_584
O14 Dy4 O7 146.10(19) . 2_584
O10 Dy4 O15 143.79(19) 2_584 .
O12 Dy4 O15 78.15(19) . .
O1 Dy4 O15 72.71(19) . .
O14 Dy4 O15 130.65(18) . .
O7 Dy4 O15 78.39(19) 2_584 .
O10 Dy4 O13 78.59(19) 2_584 .
O12 Dy4 O13 144.3(2) . .
O1 Dy4 O13 79.61(19) . .
O14 Dy4 O13 74.03(18) . .
O7 Dy4 O13 73.75(19) 2_584 .
O15 Dy4 O13 126.54(19) . .
O10 Dy4 O9 68.79(18) 2_584 2_584
O12 Dy4 O9 77.18(18) . 2_584
O1 Dy4 O9 145.89(18) . 2_584
O14 Dy4 O9 130.02(18) . 2_584
O7 Dy4 O9 67.44(17) 2_584 2_584
O15 Dy4 O9 75.02(19) . 2_584
O13 Dy4 O9 129.94(18) . 2_584
O10 Dy4 Mn7 81.87(14) 2_584 2_584
O12 Dy4 Mn7 110.62(14) . 2_584
O1 Dy4 Mn7 132.54(15) . 2_584
O14 Dy4 Mn7 159.05(14) . 2_584
O7 Dy4 Mn7 31.35(13) 2_584 2_584
O15 Dy4 Mn7 68.05(13) . 2_584
O13 Dy4 Mn7 103.23(14) . 2_584
O9 Dy4 Mn7 37.07(12) 2_584 2_584
O10 Dy4 Mn8 111.97(14) 2_584 .
O12 Dy4 Mn8 82.25(14) . .
O1 Dy4 Mn8 31.21(14) . .
O14 Dy4 Mn8 37.78(13) . .
O7 Dy4 Mn8 132.70(13) 2_584 .
O15 Dy4 Mn8 102.36(13) . .
O13 Dy4 Mn8 68.37(14) . .
O9 Dy4 Mn8 159.37(12) 2_584 .
Mn7 Dy4 Mn8 160.82(3) 2_584 .
O10 Dy4 Dy3 83.12(14) 2_584 .
O12 Dy4 Dy3 36.03(14) . .
O1 Dy4 Dy3 75.75(14) . .
O14 Dy4 Dy3 34.39(13) . .
O7 Dy4 Dy3 168.55(14) 2_584 .
O15 Dy4 Dy3 107.74(13) . .
O13 Dy4 Dy3 108.40(14) . .
O9 Dy4 Dy3 104.28(12) 2_584 .
Mn7 Dy4 Dy3 141.32(2) 2_584 .
Mn8 Dy4 Dy3 56.46(2) . .
O10 Dy4 Dy3 34.86(13) 2_584 2_584
O12 Dy4 Dy3 83.52(13) . 2_584
O1 Dy4 Dy3 168.33(14) . 2_584
O14 Dy4 Dy3 104.08(13) . 2_584
O7 Dy4 Dy3 75.83(14) 2_584 2_584
O15 Dy4 Dy3 109.03(14) . 2_584
O13 Dy4 Dy3 107.04(14) . 2_584
O9 Dy4 Dy3 34.02(13) 2_584 2_584
Mn7 Dy4 Dy3 56.25(2) 2_584 2_584
Mn8 Dy4 Dy3 141.85(3) . 2_584
Dy3 Dy4 Dy3 92.902(12) . 2_584
C27 O4 Mn8 123.5(5) . .
O11 N4 O10 124.0(8) . .
O11 N4 O12 120.3(9) . .
O10 N4 O12 115.5(8) . .
O11 N4 Dy3 163.8(6) . .
O10 N4 Dy3 58.1(4) . .
O12 N4 Dy3 58.8(4) . .
C3 C4 C5 122.2(10) . .
C3 C4 H4 118.9 . .
C5 C4 H4 118.9 . .
O25 Mn5 O24 91.7(2) . .
O25 Mn5 O27 175.6(2) . .
O24 Mn5 O27 89.4(2) . .
O25 Mn5 O26 87.8(2) . .
O24 Mn5 O26 175.0(2) . .
O27 Mn5 O26 90.7(2) . .
O25 Mn5 O33 96.59(19) . .
O24 Mn5 O33 96.4(2) . .
O27 Mn5 O33 79.03(18) . .
O26 Mn5 O33 78.7(2) . .
O25 Mn5 O37 91.7(2) . .
O24 Mn5 O37 93.0(2) . .
O27 Mn5 O37 92.5(2) . .
O26 Mn5 O37 91.9(2) . .
O33 Mn5 O37 167.2(2) . .
O25 Mn5 Dy1 135.99(15) . .
O24 Mn5 Dy1 86.81(15) . .
O27 Mn5 Dy1 39.82(14) . .
O26 Mn5 Dy1 90.10(16) . .
O33 Mn5 Dy1 40.25(13) . .
O37 Mn5 Dy1 132.27(17) . .
O25 Mn5 Dy2 85.70(15) . .
O24 Mn5 Dy2 136.76(15) . .
O27 Mn5 Dy2 90.55(15) . .
O26 Mn5 Dy2 38.26(14) . .
O33 Mn5 Dy2 41.47(14) . .
O37 Mn5 Dy2 130.16(16) . .
Dy1 Mn5 Dy2 66.74(2) . .
C34 O5 Mn7 117.7(5) . .
C155 N5 C150 78.7(17) . .
C155 N5 C153 127(2) . .
C150 N5 C153 48.6(12) . .
C155 N5 C152 157.8(18) . .
C150 N5 C152 122.1(12) . .
C153 N5 C152 73.6(15) . .
C155 N5 C154 121(2) . .
C150 N5 C154 154.7(16) . .
C153 N5 C154 110.9(19) . .
C152 N5 C154 42.4(15) . .
C155 N5 C151 39.2(15) . .
C150 N5 C151 117.5(12) . .
C153 N5 C151 166.0(16) . .
C152 N5 C151 120.3(13) . .
C154 N5 C151 82.3(17) . .
C4 C5 C6 117.4(10) . .
C4 C5 C7 120.5(9) . .
C6 C5 C7 122.1(9) . .
O21 Mn6 O20 90.5(2) . .
O21 Mn6 O23 176.0(2) . .
O20 Mn6 O23 89.3(2) . .
O21 Mn6 O22 88.5(2) . .
O20 Mn6 O22 176.1(2) . .
O23 Mn6 O22 91.4(2) . .
O21 Mn6 O28 98.1(2) . .
O20 Mn6 O28 97.3(2) . .
O23 Mn6 O28 77.9(2) . .
O22 Mn6 O28 79.1(2) . .
O21 Mn6 O36 90.9(2) . .
O20 Mn6 O36 92.4(2) . .
O23 Mn6 O36 93.1(2) . .
O22 Mn6 O36 91.4(2) . .
O28 Mn6 O36 166.6(2) . .
O21 Mn6 Dy1 137.76(17) . 2_675
O20 Mn6 Dy1 88.32(16) . 2_675
O23 Mn6 Dy1 38.25(15) . 2_675
O22 Mn6 Dy1 89.82(16) . 2_675
O28 Mn6 Dy1 40.42(12) . 2_675
O36 Mn6 Dy1 131.30(15) . 2_675
O21 Mn6 Dy2 87.10(16) . .
O20 Mn6 Dy2 137.22(16) . .
O23 Mn6 Dy2 90.32(15) . .
O22 Mn6 Dy2 38.91(15) . .
O28 Mn6 Dy2 41.24(12) . .
O36 Mn6 Dy2 130.31(15) . .
Dy1 Mn6 Dy2 66.33(2) 2_675 .
C41 O6 Mn7 120.2(6) . .
C41 O6 Dy3 131.1(6) . .
Mn7 O6 Dy3 108.6(2) . .
C130 N6 C127 41.7(11) . .
C130 N6 C128 117.5(17) . .
C127 N6 C128 76.0(14) . .
C130 N6 C125 159.9(16) . .
C127 N6 C125 118.2(12) . .
C128 N6 C125 42.7(12) . .
C130 N6 C126 81.8(15) . .
C127 N6 C126 122.8(11) . .
C128 N6 C126 156.0(15) . .
C125 N6 C126 118.2(11) . .
C130 N6 C129 120.8(19) . .
C127 N6 C129 161.5(16) . .
C128 N6 C129 121.5(17) . .
C125 N6 C129 78.9(15) . .
C126 N6 C129 42.8(12) . .
O1 C6 C5 119.8(9) . .
O1 C6 C1 119.1(8) . .
C5 C6 C1 120.8(9) . .
O8 Mn7 O5 90.3(3) . .
O8 Mn7 O6 176.6(2) . .
O5 Mn7 O6 89.6(2) . .
O8 Mn7 O7 88.8(2) . .
O5 Mn7 O7 176.0(2) . .
O6 Mn7 O7 91.0(2) . .
O8 Mn7 O9 97.6(2) . .
O5 Mn7 O9 97.4(2) . .
O6 Mn7 O9 79.1(2) . .
O7 Mn7 O9 78.9(2) . .
O8 Mn7 O18 94.3(2) . .
O5 Mn7 O18 93.6(2) . .
O6 Mn7 O18 89.1(2) . .
O7 Mn7 O18 90.3(2) . .
O9 Mn7 O18 163.7(2) . .
O8 Mn7 Dy3 136.98(16) . .
O5 Mn7 Dy3 87.97(17) . .
O6 Mn7 Dy3 39.67(16) . .
O7 Mn7 Dy3 89.98(18) . .
O9 Mn7 Dy3 40.36(14) . .
O18 Mn7 Dy3 128.74(19) . .
O8 Mn7 Dy4 86.46(17) . 2_584
O5 Mn7 Dy4 137.19(16) . 2_584
O6 Mn7 Dy4 91.29(17) . 2_584
O7 Mn7 Dy4 38.85(15) . 2_584
O9 Mn7 Dy4 41.21(14) . 2_584
O18 Mn7 Dy4 129.16(18) . 2_584
Dy3 Mn7 Dy4 66.83(3) . 2_584
C48 O7 Mn7 117.4(5) . .
C48 O7 Dy4 132.8(5) . 2_584
Mn7 O7 Dy4 109.8(2) . 2_584
C133 N7 C131 121.5(6) . .
C133 N7 C132 120.2(6) . .
C131 N7 C132 118.2(7) . .
C5 C7 C8 112.7(8) . .
C5 C7 H7A 109.1 . .
C8 C7 H7A 109.1 . .
C5 C7 H7B 109.0 . .
C8 C7 H7B 109.0 . .
H7A C7 H7B 107.8 . .
O3 Mn8 O4 91.8(2) . .
O3 Mn8 O2 88.6(2) . .
O4 Mn8 O2 175.3(2) . .
O3 Mn8 O1 174.8(2) . .
O4 Mn8 O1 88.3(2) . .
O2 Mn8 O1 90.9(2) . .
O3 Mn8 O14 97.6(2) . .
O4 Mn8 O14 95.6(2) . .
O2 Mn8 O14 79.6(2) . .
O1 Mn8 O14 77.3(2) . .
O3 Mn8 O17 93.6(2) . .
O4 Mn8 O17 94.5(2) . .
O2 Mn8 O17 90.2(2) . .
O1 Mn8 O17 91.5(2) . .
O14 Mn8 O17 164.6(2) . .
O3 Mn8 Dy3 87.64(16) . .
O4 Mn8 Dy3 135.46(17) . .
O2 Mn8 Dy3 39.83(15) . .
O1 Mn8 Dy3 88.72(17) . .
O14 Mn8 Dy3 40.67(14) . .
O17 Mn8 Dy3 130.03(17) . .
O3 Mn8 Dy4 136.81(17) . .
O4 Mn8 Dy4 85.18(18) . .
O2 Mn8 Dy4 91.30(17) . .
O1 Mn8 Dy4 38.06(16) . .
O14 Mn8 Dy4 40.35(15) . .
O17 Mn8 Dy4 129.55(16) . .
Dy3 Mn8 Dy4 66.17(3) . .
C55 O8 Mn7 120.7(4) . .
O30 N8 O31 123.5(8) . .
O30 N8 O29 120.9(9) . .
O31 N8 O29 115.6(8) . .
O30 N8 Dy1 166.3(5) . .
O31 N8 Dy1 58.6(4) . .
O29 N8 Dy1 59.1(4) . .
C13 C8 C9 119.0(9) . .
C13 C8 C7 122.0(8) . .
C9 C8 C7 118.9(9) . .
Mn7 O9 Dy3 102.3(2) . .
Mn7 O9 Dy4 101.7(2) . 2_584
Dy3 O9 Dy4 111.1(2) . 2_584
C10 C9 C8 120.7(10) . .
C10 C9 H9 119.7 . .
C8 C9 H9 119.7 . .
N4 O10 Dy4 131.4(5) . 2_584
N4 O10 Dy3 94.7(5) . .
Dy4 O10 Dy3 111.6(2) 2_584 .
C11 C10 C9 118.6(9) . .
C11 C10 H10 120.7 . .
C9 C10 H10 120.7 . .
C10 C11 C12 122.6(10) . .
C10 C11 H11 118.7 . .
C12 C11 H11 118.7 . .
N4 O12 Dy4 129.9(5) . .
N4 O12 Dy3 93.2(5) . .
Dy4 O12 Dy3 109.3(2) . .
C11 C12 C13 116.7(9) . .
C11 C12 C14 120.8(9) . .
C13 C12 C14 122.5(8) . .
O2 C13 C8 119.0(9) . .
O2 C13 C12 119.3(8) . .
C8 C13 C12 121.6(8) . .
Mn8 O14 Dy3 100.9(2) . .
Mn8 O14 Dy4 101.9(2) . .
Dy3 O14 Dy4 110.9(2) . .
C12 C14 C15 112.8(8) . .
C12 C14 H14A 109.0 . .
C15 C14 H14A 109.0 . .
C12 C14 H14B 109.0 . .
C15 C14 H14B 109.0 . .
H14A C14 H14B 107.8 . .
C16 C15 C20 118.9(8) . .
C16 C15 C14 120.8(8) . .
C20 C15 C14 120.2(8) . .
C15 C16 C17 121.3(9) . .
C15 C16 H16 119.4 . .
C17 C16 H16 119.4 . .
C59 O17 Mn8 145.3(5) . .
C18 C17 C16 119.0(9) . .
C18 C17 H17 120.5 . .
C16 C17 H17 120.5 . .
C62 O18 Mn7 148.3(6) . .
C17 C18 C19 122.7(9) . .
C17 C18 H18 118.6 . .
C19 C18 H18 118.6 . .
C65 O19 Dy3 147.7(6) . .
C18 C19 C20 117.7(9) . .
C18 C19 C21 121.1(8) . .
C20 C19 C21 121.0(8) . .
C71 O20 Mn6 117.6(3) . .
O3 C20 C15 120.7(8) . .
O3 C20 C19 119.0(8) . .
C15 C20 C19 120.2(8) . .
C78 O21 Mn6 123.1(4) . .
C22 C21 C19 111.1(8) . .
C22 C21 H21A 109.4 . .
C19 C21 H21A 109.4 . .
C22 C21 H21B 109.4 . .
C19 C21 H21B 109.4 . .
H21A C21 H21B 108.0 . .
C85 O22 Mn6 117.4(3) . .
C85 O22 Dy2 133.0(3) . .
Mn6 O22 Dy2 109.6(2) . .
C27 C22 C23 118.6(8) . .
C27 C22 C21 121.3(8) . .
C23 C22 C21 120.0(8) . .
C92 O23 Mn6 118.9(3) . .
C92 O23 Dy1 130.1(3) . 2_675
Mn6 O23 Dy1 110.9(2) . 2_675
C24 C23 C22 120.6(9) . .
C24 C23 H23 119.7 . .
C22 C23 H23 119.7 . .
C99 O24 Mn5 117.4(3) . .
C23 C24 C25 120.1(10) . .
C23 C24 H24 119.9 . .
C25 C24 H24 119.9 . .
C106 O25 Mn5 123.9(3) . .
C24 C25 C26 121.9(10) . .
C24 C25 H25 119.1 . .
C26 C25 H25 119.1 . .
C113 O26 Mn5 117.7(3) . .
C113 O26 Dy2 131.7(3) . .
Mn5 O26 Dy2 110.6(2) . .
C25 C26 C27 117.1(9) . .
C25 C26 C28 120.7(9) . .
C27 C26 C28 122.1(8) . .
C120 O27 Mn5 121.0(3) . .
C120 O27 Dy1 130.2(3) . .
Mn5 O27 Dy1 108.8(2) . .
O4 C27 C22 119.1(8) . .
O4 C27 C26 119.4(8) . .
C22 C27 C26 121.4(8) . .
Mn6 O28 Dy1 101.96(18) . 2_675
Mn6 O28 Dy2 100.99(19) . .
Dy1 O28 Dy2 110.2(2) 2_675 .
C1 C28 C26 114.1(8) . .
C1 C28 H28A 108.7 . .
C26 C28 H28A 108.7 . .
C1 C28 H28B 108.7 . .
C26 C28 H28B 108.7 . .
H28A C28 H28B 107.6 . .
N8 O29 Dy2 132.7(4) . .
N8 O29 Dy1 92.9(5) . .
Dy2 O29 Dy1 109.8(2) . .
C34 C29 C30 118.2(9) . .
C34 C29 C56 121.7(7) . .
C30 C29 C56 119.8(8) . .
C31 C30 C29 119.7(11) . .
C31 C30 H30 120.2 . .
C29 C30 H30 120.2 . .
N8 O31 Dy2 132.7(4) . 2_675
N8 O31 Dy1 94.4(5) . .
Dy2 O31 Dy1 109.6(2) 2_675 .
C30 C31 C32 121.4(10) . .
C30 C31 H31 119.3 . .
C32 C31 H31 119.3 . .
C31 C32 C33 120.5(10) . .
C31 C32 H32 119.8 . .
C33 C32 H32 119.8 . .
Mn5 O33 Dy1 101.38(18) . .
Mn5 O33 Dy2 100.4(2) . .
Dy1 O33 Dy2 111.3(2) . .
C32 C33 C34 119.0(10) . .
C32 C33 C35 119.4(9) . .
C34 C33 C35 121.7(8) . .
O5 C34 C33 120.6(9) . .
O5 C34 C29 118.2(8) . .
C33 C34 C29 121.1(8) . .
C33 C35 C36 114.5(9) . .
C33 C35 H35A 108.6 . .
C36 C35 H35A 108.6 . .
C33 C35 H35B 108.6 . .
C36 C35 H35B 108.6 . .
H35A C35 H35B 107.6 . .
C153 O36 C150 55.3(14) . .
C153 O36 Mn6 153.0(15) . .
C150 O36 Mn6 151.5(9) . .
C37 C36 C41 116.0(10) . .
C37 C36 C35 120.4(10) . .
C41 C36 C35 123.6(9) . .
C130 O37 C127 49.9(14) . .
C130 O37 Mn5 157.7(16) . .
C127 O37 Mn5 152.0(10) . .
C38 C37 C36 122.2(13) . .
C38 C37 H37 118.9 . .
C36 C37 H37 118.9 . .
C133 O38 Dy1 152.3(4) . .
C37 C38 C39 120.0(11) . .
C37 C38 H38 120.0 . .
C39 C38 H38 120.0 . .
C38 C39 C40 121.9(11) . .
C38 C39 H39 119.0 . .
C40 C39 H39 119.0 . .
C41 C40 C39 116.9(10) . .
C41 C40 C42 121.8(8) . .
C39 C40 C42 121.3(10) . .
O6 C41 C40 119.8(9) . .
O6 C41 C36 117.6(9) . .
C40 C41 C36 122.7(8) . .
C40 C42 C43 110.5(9) . .
C40 C42 H42A 109.5 . .
C43 C42 H42A 109.5 . .
C40 C42 H42B 109.5 . .
C43 C42 H42B 109.5 . .
H42A C42 H42B 108.1 . .
C48 C43 C44 115.2(10) . .
C48 C43 C42 123.6(8) . .
C44 C43 C42 121.2(10) . .
C45 C44 C43 122.1(12) . .
C45 C44 H44 118.9 . .
C43 C44 H44 118.9 . .
C46 C45 C44 120.6(11) . .
C46 C45 H45 119.7 . .
C44 C45 H45 119.7 . .
C45 C46 C47 123.0(12) . .
C45 C46 H46 118.5 . .
C47 C46 H46 118.5 . .
C46 C47 C48 116.9(10) . .
C46 C47 C49 120.9(9) . .
C48 C47 C49 122.2(8) . .
O7 C48 C47 119.9(8) . .
O7 C48 C43 117.9(8) . .
C47 C48 C43 122.1(8) . .
C50 C49 C47 112.2(8) . .
C50 C49 H49A 109.2 . .
C47 C49 H49A 109.2 . .
C50 C49 H49B 109.2 . .
C47 C49 H49B 109.2 . .
H49A C49 H49B 107.9 . .
C51 C50 C55 118.6(7) . .
C51 C50 C49 119.9(7) . .
C55 C50 C49 121.5(7) . .
C52 C51 C50 122.1(8) . .
C52 C51 H51 118.9 . .
C50 C51 H51 118.9 . .
C51 C52 C53 118.3(9) . .
C51 C52 H52 120.9 . .
C53 C52 H52 120.9 . .
C54 C53 C52 122.5(9) . .
C54 C53 H53 118.7 . .
C52 C53 H53 118.7 . .
C53 C54 C55 119.2(8) . .
C53 C54 C56 121.1(9) . .
C55 C54 C56 119.1(8) . .
O8 C55 C54 119.7(7) . .
O8 C55 C50 121.0(7) . .
C54 C55 C50 119.3(7) . .
C29 C56 C54 110.1(6) . .
C29 C56 H56A 109.6 . .
C54 C56 H56A 109.6 . .
C29 C56 H56B 109.6 . .
C54 C56 H56B 109.6 . .
H56A C56 H56B 108.2 . .
N1 C57 H57A 109.5 . .
N1 C57 H57B 109.5 . .
H57A C57 H57B 109.5 . .
N1 C57 H57C 109.5 . .
H57A C57 H57C 109.5 . .
H57B C57 H57C 109.5 . .
N1 C58 H58A 109.5 . .
N1 C58 H58B 109.5 . .
H58A C58 H58B 109.5 . .
N1 C58 H58C 109.5 . .
H58A C58 H58C 109.5 . .
H58B C58 H58C 109.5 . .
O17 C59 N1 129.7(10) . .
O17 C59 H59 115.1 . .
N1 C59 H59 115.1 . .
N2 C60 H60A 109.5 . .
N2 C60 H60B 109.5 . .
H60A C60 H60B 109.5 . .
N2 C60 H60C 109.5 . .
H60A C60 H60C 109.5 . .
H60B C60 H60C 109.5 . .
N2 C61 H61A 109.5 . .
N2 C61 H61B 109.5 . .
N2 C61 H61C 109.5 . .
O18 C62 N2 134.5(11) . .
O18 C62 H62 112.8 . .
N2 C62 H62 112.8 . .
N3 C63 H63A 109.5 . .
N3 C63 H63B 109.5 . .
H63A C63 H63B 109.5 . .
N3 C63 H63C 109.5 . .
H63A C63 H63C 109.5 . .
H63B C63 H63C 109.5 . .
N3 C64 H64A 109.5 . .
N3 C64 H64B 109.5 . .
H64A C64 H64B 109.5 . .
N3 C64 H64C 109.5 . .
H64A C64 H64C 109.5 . .
H64B C64 H64C 109.5 . .
O19 C65 N3 125.6(10) . .
O19 C65 H65 117.2 . .
N3 C65 H65 117.2 . .
C67 C66 C71 117.6(8) . .
C67 C66 C93 122.1(7) . .
C71 C66 C93 120.4(7) . .
C68 C67 C66 122.3(9) . .
C68 C67 H67 118.8 . .
C66 C67 H67 118.8 . .
C67 C68 C69 120.6(9) . .
C67 C68 H68 119.7 . .
C69 C68 H68 119.7 . .
C68 C69 C70 119.7(9) . .
C68 C69 H69 120.1 . .
C70 C69 H69 120.1 . .
C71 C70 C69 119.2(8) . .
C71 C70 C72 121.1(7) . .
C69 C70 C72 119.7(8) . .
O20 C71 C70 120.2(7) . .
O20 C71 C66 119.2(7) . .
C70 C71 C66 120.6(7) . .
C70 C72 C73 109.6(8) . .
C70 C72 H72A 109.8 . .
C73 C72 H72A 109.8 . .
C70 C72 H72B 109.8 . .
C73 C72 H72B 109.8 . .
H72A C72 H72B 108.2 . .
C74 C73 C78 118.0(9) . .
C74 C73 C72 120.7(9) . .
C78 C73 C72 121.2(8) . .
C75 C74 C73 121.7(10) . .
C75 C74 H74 119.2 . .
C73 C74 H74 119.2 . .
C74 C75 C76 119.4(10) . .
C74 C75 H75 120.3 . .
C76 C75 H75 120.3 . .
C75 C76 C77 121.8(10) . .
C75 C76 H76 119.1 . .
C77 C76 H76 119.1 . .
C78 C77 C76 118.2(9) . .
C78 C77 C79 121.0(8) . .
C76 C77 C79 120.8(9) . .
O21 C78 C77 121.6(8) . .
O21 C78 C73 117.6(8) . .
C77 C78 C73 120.8(8) . .
C80 C79 C77 115.6(7) . .
C80 C79 H79A 108.4 . .
C77 C79 H79A 108.4 . .
C80 C79 H79B 108.4 . .
C77 C79 H79B 108.4 . .
H79A C79 H79B 107.4 . .
C85 C80 C81 118.0(10) . .
C85 C80 C79 121.8(8) . .
C81 C80 C79 120.2(9) . .
C82 C81 C80 122.0(10) . .
C82 C81 H81 119.0 . .
C80 C81 H81 119.0 . .
C81 C82 C83 118.9(10) . .
C81 C82 H82 120.6 . .
C83 C82 H82 120.6 . .
C82 C83 C84 122.5(11) . .
C82 C83 H83 118.7 . .
C84 C83 H83 118.7 . .
C83 C84 C85 118.2(9) . .
C83 C84 C86 121.3(9) . .
C85 C84 C86 120.5(8) . .
O22 C85 C80 119.1(8) . .
O22 C85 C84 120.6(7) . .
C80 C85 C84 120.3(8) . .
C84 C86 C87 111.1(7) . .
C84 C86 H86A 109.4 . .
C87 C86 H86A 109.4 . .
C84 C86 H86B 109.4 . .
C87 C86 H86B 109.4 . .
H86A C86 H86B 108.0 . .
C92 C87 C88 119.3(8) . .
C92 C87 C86 121.8(7) . .
C88 C87 C86 118.7(8) . .
C89 C88 C87 121.4(9) . .
C89 C88 H88 119.3 . .
C87 C88 H88 119.3 . .
C90 C89 C88 119.0(8) . .
C90 C89 H89 120.5 . .
C88 C89 H89 120.5 . .
C89 C90 C91 122.2(8) . .
C89 C90 H90 118.9 . .
C91 C90 H90 118.9 . .
C90 C91 C92 117.6(8) . .
C90 C91 C93 122.0(7) . .
C92 C91 C93 120.4(7) . .
O23 C92 C87 121.0(7) . .
O23 C92 C91 118.7(7) . .
C87 C92 C91 120.2(7) . .
C66 C93 C91 115.8(7) . .
C66 C93 H93A 108.3 . .
C91 C93 H93A 108.3 . .
C66 C93 H93B 108.3 . .
C91 C93 H93B 108.3 . .
H93A C93 H93B 107.4 . .
C95 C94 C99 118.4(8) . .
C95 C94 C121 119.9(7) . .
C99 C94 C121 121.7(7) . .
C94 C95 C96 120.8(8) . .
C94 C95 H95 119.6 . .
C96 C95 H95 119.6 . .
C97 C96 C95 119.8(7) . .
C97 C96 H96 120.1 . .
C95 C96 H96 120.1 . .
C96 C97 C98 123.1(8) . .
C96 C97 H97 118.5 . .
C98 C97 H97 118.5 . .
C97 C98 C99 115.8(7) . .
C97 C98 C100 122.3(7) . .
C99 C98 C100 121.8(7) . .
O24 C99 C94 119.0(7) . .
O24 C99 C98 118.9(6) . .
C94 C99 C98 122.1(7) . .
C98 C100 C101 111.0(7) . .
C98 C100 H10A 109.4 . .
C101 C100 H10A 109.4 . .
C98 C100 H10B 109.4 . .
C101 C100 H10B 109.4 . .
H10A C100 H10B 108.0 . .
C102 C101 C106 118.9(9) . .
C102 C101 C100 120.7(9) . .
C106 C101 C100 120.4(7) . .
C103 C102 C101 119.2(10) . .
C103 C102 H102 120.4 . .
C101 C102 H102 120.4 . .
C104 C103 C102 121.7(10) . .
C104 C103 H103 119.2 . .
C102 C103 H103 119.2 . .
C103 C104 C105 120.6(10) . .
C103 C104 H104 119.7 . .
C105 C104 H104 119.7 . .
C106 C105 C104 118.3(9) . .
C106 C105 C107 121.5(8) . .
C104 C105 C107 120.2(9) . .
O25 C106 C105 120.7(7) . .
O25 C106 C101 118.1(7) . .
C105 C106 C101 121.2(8) . .
C108 C107 C105 114.3(7) . .
C108 C107 H10C 108.7 . .
C105 C107 H10C 108.7 . .
C108 C107 H10D 108.7 . .
C105 C107 H10D 108.7 . .
H10C C107 H10D 107.6 . .
C113 C108 C109 116.2(9) . .
C113 C108 C107 123.8(8) . .
C109 C108 C107 120.0(9) . .
C110 C109 C108 121.3(10) . .
C110 C109 H109 119.3 . .
C108 C109 H109 119.3 . .
C109 C110 C111 120.8(9) . .
C109 C110 H110 119.6 . .
C111 C110 H110 119.6 . .
C112 C111 C110 121.9(10) . .
C112 C111 H111 119.1 . .
C110 C111 H111 119.1 . .
C111 C112 C113 117.4(9) . .
C111 C112 C114 121.1(9) . .
C113 C112 C114 121.5(7) . .
O26 C113 C112 120.3(7) . .
O26 C113 C108 117.1(8) . .
C112 C113 C108 122.3(8) . .
C112 C114 C115 110.5(7) . .
C112 C114 H11A 109.6 . .
C115 C114 H11A 109.6 . .
C112 C114 H11B 109.6 . .
C115 C114 H11B 109.6 . .
H11A C114 H11B 108.1 . .
C120 C115 C116 118.0(7) . .
C120 C115 C114 121.7(7) . .
C116 C115 C114 120.3(8) . .
C117 C116 C115 121.2(9) . .
C117 C116 H116 119.4 . .
C115 C116 H116 119.4 . .
C116 C117 C118 120.6(8) . .
C116 C117 H117 119.7 . .
C118 C117 H117 119.7 . .
C117 C118 C119 119.9(8) . .
C117 C118 H118 120.0 . .
C119 C118 H118 120.0 . .
C118 C119 C120 118.8(8) . .
C118 C119 C121 119.8(7) . .
C120 C119 C121 121.3(7) . .
O27 C120 C115 119.4(6) . .
O27 C120 C119 119.5(7) . .
C115 C120 C119 121.0(7) . .
C94 C121 C119 115.9(7) . .
C94 C121 H12A 108.3 . .
C119 C121 H12A 108.3 . .
C94 C121 H12B 108.3 . .
C119 C121 H12B 108.3 . .
H12A C121 H12B 107.4 . .
N5 C152 H15A 109.5 . .
N5 C152 H15B 109.5 . .
N5 C152 H15C 109.5 . .
N5 C151 H15D 109.5 . .
N5 C151 H15E 109.5 . .
N5 C151 H15F 109.5 . .
O36 C150 N5 126.6(16) . .
O36 C150 H150 116.7 . .
N5 C150 H150 116.7 . .
N6 C125 H12C 109.5 . .
N6 C125 H12D 109.5 . .
H12C C125 H12D 109.5 . .
N6 C125 H12E 109.5 . .
H12C C125 H12E 109.5 . .
H12D C125 H12E 109.5 . .
N6 C126 H12F 109.5 . .
N6 C126 H12G 109.5 . .
H12F C126 H12G 109.5 . .
N6 C126 H12H 109.5 . .
H12F C126 H12H 109.5 . .
H12G C126 H12H 109.5 . .
O37 C127 N6 125.9(17) . .
O37 C127 H127 117.1 . .
N6 C127 H127 117.1 . .
N6 C128 H12I 109.5 . .
N6 C128 H12J 109.5 . .
N6 C128 H12K 109.5 . .
N6 C129 H12L 109.5 . .
N6 C129 H12M 109.5 . .
N6 C129 H12N 109.5 . .
O37 C130 N6 141(3) . .
O37 C130 H130 109.5 . .
N6 C130 H130 109.5 . .
N7 C131 H13A 109.5 . .
N7 C131 H13B 109.5 . .
H13A C131 H13B 109.5 . .
N7 C131 H13C 109.5 . .
H13A C131 H13C 109.5 . .
H13B C131 H13C 109.5 . .
N7 C132 H13D 109.5 . .
N7 C132 H13E 109.5 . .
H13D C132 H13E 109.5 . .
N7 C132 H13F 109.5 . .
H13D C132 H13F 109.5 . .
H13E C132 H13F 109.5 . .
O38 C133 N7 124.9(7) . .
O38 C133 H133 117.5 . .
N7 C133 H133 117.5 . .
O36 C153 N5 129(3) . .
O36 C153 H153 115.3 . .
N5 C153 H153 115.3 . .
N2 C61A H61D 109.5 . .
N2 C61A H61E 109.5 . .
H61D C61A H61E 109.5 . .
N2 C61A H61F 109.5 . .
H61D C61A H61F 109.5 . .
H61E C61A H61F 109.5 . .
N5 C154 H15G 109.5 . .
N5 C154 H15H 109.5 . .
H15G C154 H15H 109.5 . .
N5 C154 H15I 109.5 . .
H15G C154 H15I 109.5 . .
H15H C154 H15I 109.5 . .
N5 C155 H15J 109.5 . .
N5 C155 H15K 109.5 . .
H15J C155 H15K 109.5 . .
N5 C155 H15L 109.5 . .
H15J C155 H15L 109.5 . .
H15K C155 H15L 109.5 . .

loop_
_geom_bond_atom_site_label_1
_geom_bond_atom_site_label_2
_geom_bond_distance
_geom_bond_site_symmetry_2
Dy1 O38 2.318(5) .
Dy1 O33 2.333(5) .
Dy1 O32 2.366(5) .
Dy1 O28 2.367(5) 2_675
Dy1 O23 2.368(5) 2_675
Dy1 O27 2.395(5) .
Dy1 O31 2.426(5) .
Dy1 O29 2.436(5) .
Dy1 N8 2.835(9) .
Dy1 Mn5 3.5406(13) .
Dy1 Mn6 3.5720(13) 2_675
Dy1 Dy2 3.9084(6) 2_675
O1 C6 1.370(10) .
O1 Mn8 1.990(6) .
O1 Dy4 2.368(6) .
N1 C59 1.285(11) .
N1 C58 1.427(13) .
N1 C57 1.461(12) .
C1 C2 1.387(13) .
C1 C6 1.422(13) .
C1 C28 1.506(13) .
Dy2 O29 2.347(5) .
Dy2 O31 2.355(5) 2_675
Dy2 O26 2.365(5) .
Dy2 O22 2.382(5) .
Dy2 O28 2.399(5) .
Dy2 O34 2.401(5) .
Dy2 O35 2.406(5) .
Dy2 O33 2.407(5) .
Dy2 Mn6 3.5723(12) .
Dy2 Mn5 3.5743(12) .
Dy2 Dy1 3.9084(6) 2_675
O2 C13 1.370(10) .
O2 Mn8 1.963(5) .
O2 Dy3 2.403(5) .
N2 C62 1.290(10) .
N2 C60 1.420(12) .
N2 C61A 1.423(17) .
N2 C61 1.492(17) .
C2 C3 1.358(14) .
C2 H2 0.9500 .
Dy3 O19 2.311(6) .
Dy3 O16 2.349(5) .
Dy3 O9 2.357(5) .
Dy3 O14 2.360(5) .
Dy3 O6 2.396(6) .
Dy3 O10 2.416(5) .
Dy3 O12 2.431(6) .
Dy3 N4 2.837(10) .
Dy3 Mn8 3.5550(14) .
Dy3 Mn7 3.5556(14) .
Dy3 Dy4 3.9017(7) .
O3 C20 1.357(10) .
O3 Mn8 1.919(6) .
N3 C65 1.302(11) .
N3 C63 1.382(16) .
N3 C64 1.448(13) .
C3 C4 1.372(14) .
C3 H3 0.9500 .
Dy4 O10 2.337(5) 2_584
Dy4 O12 2.353(5) .
Dy4 O14 2.376(6) .
Dy4 O7 2.389(5) 2_584
Dy4 O15 2.395(6) .
Dy4 O13 2.408(5) .
Dy4 O9 2.411(5) 2_584
Dy4 Mn7 3.5834(14) 2_584
Dy4 Mn8 3.5923(14) .
Dy4 Dy3 3.9314(7) 2_584
O4 C27 1.357(10) .
O4 Mn8 1.921(5) .
N4 O11 1.275(10) .
N4 O10 1.301(11) .
N4 O12 1.335(10) .
C4 C5 1.406(13) .
C4 H4 0.9500 .
Mn5 O25 1.901(5) .
Mn5 O24 1.911(5) .
Mn5 O27 1.949(5) .
Mn5 O26 1.973(6) .
Mn5 O33 2.242(5) .
Mn5 O37 2.254(5) .
O5 C34 1.358(10) .
O5 Mn7 1.942(6) .
N5 C155 1.28(3) .
N5 C150 1.322(16) .
N5 C153 1.34(3) .
N5 C152 1.39(2) .
N5 C154 1.49(3) .
N5 C151 1.51(2) .
C5 C6 1.408(13) .
C5 C7 1.497(14) .
Mn6 O21 1.913(5) .
Mn6 O20 1.934(5) .
Mn6 O23 1.959(5) .
Mn6 O22 1.981(5) .
Mn6 O28 2.229(5) .
Mn6 O36 2.260(6) .
Mn6 Dy1 3.5720(13) 2_675
O6 C41 1.369(10) .
O6 Mn7 1.971(6) .
N6 C130 1.35(2) .
N6 C127 1.348(16) .
N6 C128 1.44(3) .
N6 C125 1.445(16) .
N6 C126 1.45(2) .
N6 C129 1.46(2) .
Mn7 O8 1.924(6) .
Mn7 O7 1.981(6) .
Mn7 O9 2.206(5) .
Mn7 O18 2.262(6) .
Mn7 Dy4 3.5834(14) 2_584
O7 C48 1.368(10) .
O7 Dy4 2.389(5) 2_584
N7 C133 1.298(9) .
N7 C131 1.452(9) .
N7 C132 1.460(10) .
C7 C8 1.542(13) .
C7 H7A 0.9900 .
C7 H7B 0.9900 .
Mn8 O14 2.249(6) .
Mn8 O17 2.262(6) .
O8 C55 1.334(9) .
N8 O30 1.269(10) .
N8 O31 1.294(10) .
N8 O29 1.331(9) .
C8 C13 1.375(13) .
C8 C9 1.405(13) .
O9 Dy4 2.411(5) 2_584
C9 C10 1.397(15) .
C9 H9 0.9500 .
O10 Dy4 2.337(5) 2_584
C10 C11 1.377(14) .
C10 H10 0.9500 .
C11 C12 1.404(13) .
C11 H11 0.9500 .
C12 C13 1.416(13) .
C12 C14 1.510(13) .
C14 C15 1.523(12) .
C14 H14A 0.9900 .
C14 H14B 0.9900 .
C15 C16 1.384(12) .
C15 C20 1.408(12) .
C16 C17 1.398(13) .
C16 H16 0.9500 .
O17 C59 1.213(11) .
C17 C18 1.367(13) .
C17 H17 0.9500 .
O18 C62 1.173(11) .
C18 C19 1.385(12) .
C18 H18 0.9500 .
O19 C65 1.221(11) .
C19 C20 1.426(12) .
C19 C21 1.538(12) .
O20 C71 1.350(8) .
O21 C78 1.350(9) .
C21 C22 1.518(12) .
C21 H21A 0.9900 .
C21 H21B 0.9900 .
O22 C85 1.357(8) .
C22 C27 1.391(12) .
C22 C23 1.406(12) .
O23 C92 1.362(7) .
O23 Dy1 2.368(5) 2_675
C23 C24 1.358(14) .
C23 H23 0.9500 .
O24 C99 1.374(7) .
C24 C25 1.382(13) .
C24 H24 0.9500 .
O25 C106 1.372(8) .
C25 C26 1.392(13) .
C25 H25 0.9500 .
O26 C113 1.360(8) .
C26 C27 1.407(13) .
C26 C28 1.515(13) .
O27 C120 1.366(7) .
O28 Dy1 2.367(5) 2_675
C28 H28A 0.9900 .
C28 H28B 0.9900 .
C29 C34 1.411(13) .
C29 C30 1.411(13) .
C29 C56 1.493(10) .
C30 C31 1.377(15) .
C30 H30 0.9500 .
O31 Dy2 2.355(5) 2_675
C31 C32 1.379(15) .
C31 H31 0.9500 .
C32 C33 1.385(13) .
C32 H32 0.9500 .
C33 C34 1.396(13) .
C33 C35 1.508(14) .
C35 C36 1.510(14) .
C35 H35A 0.9900 .
C35 H35B 0.9900 .
O36 C153 1.15(3) .
O36 C150 1.204(16) .
C36 C37 1.414(15) .
C36 C41 1.426(14) .
O37 C130 1.06(2) .
O37 C127 1.196(16) .
C37 C38 1.345(17) .
C37 H37 0.9500 .
O38 C133 1.246(9) .
C38 C39 1.385(18) .
C38 H38 0.9500 .
C39 C40 1.399(14) .
C39 H39 0.9500 .
C40 C41 1.386(14) .
C40 C42 1.487(14) .
C42 C43 1.503(14) .
C42 H42A 0.9900 .
C42 H42B 0.9900 .
C43 C48 1.427(13) .
C43 C44 1.430(15) .
C44 C45 1.341(19) .
C44 H44 0.9500 .
C45 C46 1.337(17) .
C45 H45 0.9500 .
C46 C47 1.394(13) .
C46 H46 0.9500 .
C47 C48 1.394(13) .
C47 C49 1.509(13) .
C49 C50 1.509(13) .
C49 H49A 0.9900 .
C49 H49B 0.9900 .
C50 C51 1.385(10) .
C50 C55 1.428(9) .
C51 C52 1.385(13) .
C51 H51 0.9500 .
C52 C53 1.398(13) .
C52 H52 0.9500 .
C53 C54 1.362(12) .
C53 H53 0.9500 .
C54 C55 1.421(13) .
C54 C56 1.500(12) .
C56 H56A 0.9900 .
C56 H56B 0.9900 .
C57 H57A 0.9800 .
C57 H57B 0.9800 .
C57 H57C 0.9800 .
C58 H58A 0.9800 .
C58 H58B 0.9800 .
C58 H58C 0.9800 .
C59 H59 0.9500 .
C60 H60A 0.9800 .
C60 H60B 0.9800 .
C60 H60C 0.9800 .
C61 H61A 0.9800 .
C61 H61B 0.9800 .
C61 H61C 0.9800 .
C62 H62 0.9500 .
C63 H63A 0.9800 .
C63 H63B 0.9800 .
C63 H63C 0.9800 .
C64 H64A 0.9800 .
C64 H64B 0.9800 .
C64 H64C 0.9800 .
C65 H65 0.9500 .
C66 C67 1.397(12) .
C66 C71 1.416(11) .
C66 C93 1.498(12) .
C67 C68 1.361(13) .
C67 H67 0.9500 .
C68 C69 1.375(13) .
C68 H68 0.9500 .
C69 C70 1.421(12) .
C69 H69 0.9500 .
C70 C71 1.395(12) .
C70 C72 1.513(12) .
C72 C73 1.546(13) .
C72 H72A 0.9900 .
C72 H72B 0.9900 .
C73 C74 1.401(13) .
C73 C78 1.410(13) .
C74 C75 1.367(15) .
C74 H74 0.9500 .
C75 C76 1.373(15) .
C75 H75 0.9500 .
C76 C77 1.399(13) .
C76 H76 0.9500 .
C77 C78 1.395(13) .
C77 C79 1.530(13) .
C79 C80 1.509(13) .
C79 H79A 0.9900 .
C79 H79B 0.9900 .
C80 C85 1.397(13) .
C80 C81 1.401(13) .
C81 C82 1.367(16) .
C81 H81 0.9500 .
C82 C83 1.369(16) .
C82 H82 0.9500 .
C83 C84 1.378(13) .
C83 H83 0.9500 .
C84 C85 1.416(13) .
C84 C86 1.500(13) .
C86 C87 1.538(11) .
C86 H86A 0.9900 .
C86 H86B 0.9900 .
C87 C92 1.367(12) .
C87 C88 1.408(11) .
C88 C89 1.377(12) .
C88 H88 0.9500 .
C89 C90 1.375(13) .
C89 H89 0.9500 .
C90 C91 1.391(11) .
C90 H90 0.9500 .
C91 C92 1.442(11) .
C91 C93 1.540(12) .
C93 H93A 0.9900 .
C93 H93B 0.9900 .
C94 C95 1.372(10) .
C94 C99 1.402(11) .
C94 C121 1.517(11) .
C95 C96 1.401(12) .
C95 H95 0.9500 .
C96 C97 1.348(12) .
C96 H96 0.9500 .
C97 C98 1.399(10) .
C97 H97 0.9500 .
C98 C99 1.419(11) .
C98 C100 1.507(11) .
C100 C101 1.517(12) .
C100 H10A 0.9900 .
C100 H10B 0.9900 .
C101 C102 1.379(12) .
C101 C106 1.411(12) .
C102 C103 1.373(15) .
C102 H102 0.9500 .
C103 C104 1.361(15) .
C103 H103 0.9500 .
C104 C105 1.386(13) .
C104 H104 0.9500 .
C105 C106 1.373(12) .
C105 C107 1.511(13) .
C107 C108 1.506(13) .
C107 H10C 0.9900 .
C107 H10D 0.9900 .
C108 C113 1.424(12) .
C108 C109 1.429(13) .
C109 C110 1.358(15) .
C109 H109 0.9500 .
C110 C111 1.388(15) .
C110 H110 0.9500 .
C111 C112 1.382(12) .
C111 H111 0.9500 .
C112 C113 1.416(12) .
C112 C114 1.507(12) .
C114 C115 1.518(11) .
C114 H11A 0.9900 .
C114 H11B 0.9900 .
C115 C120 1.402(12) .
C115 C116 1.402(11) .
C116 C117 1.381(12) .
C116 H116 0.9500 .
C117 C118 1.389(13) .
C117 H117 0.9500 .
C118 C119 1.403(11) .
C118 H118 0.9500 .
C119 C120 1.414(11) .
C119 C121 1.521(11) .
C121 H12A 0.9900 .
C121 H12B 0.9900 .
C152 H15A 0.9800 .
C152 H15B 0.9800 .
C152 H15C 0.9800 .
C151 H15D 0.9800 .
C151 H15E 0.9800 .
C151 H15F 0.9800 .
C150 H150 0.9500 .
C125 H12C 0.9800 .
C125 H12D 0.9800 .
C125 H12E 0.9800 .
C126 H12F 0.9800 .
C126 H12G 0.9800 .
C126 H12H 0.9800 .
C127 H127 0.9500 .
C128 H12I 0.9800 .
C128 H12J 0.9800 .
C128 H12K 0.9800 .
C129 H12L 0.9800 .
C129 H12M 0.9800 .
C129 H12N 0.9800 .
C130 H130 0.9500 .
C131 H13A 0.9800 .
C131 H13B 0.9800 .
C131 H13C 0.9800 .
C132 H13D 0.9800 .
C132 H13E 0.9800 .
C132 H13F 0.9800 .
C133 H133 0.9500 .
C153 H153 0.9500 .
C61A H61D 0.9800 .
C61A H61E 0.9800 .
C61A H61F 0.9800 .
C154 H15G 0.9800 .
C154 H15H 0.9800 .
C154 H15I 0.9800 .
C155 H15J 0.9800 .
C155 H15K 0.9800 .
C155 H15L 0.9800 .
